data_4029190
loop_
_publ_author_name
'Gutekunst, Will R.'
'Baran, Phil S.'

_publ_section_title
;
 Applications of C-h functionalization logic to cyclobutane synthesis.
;
_journal_issue 6
_journal_name_full 'The Journal of organic chemistry'
_journal_page_first 2430
_journal_page_last 2452
_journal_paper_doi 10.1021/jo4027148
_journal_volume 79
_journal_year 2014
_chemical_formula_moiety 'C98 H98 N8 O18 Pd1 S4 Si2, 3(C H2 Cl2)'
_chemical_formula_sum 'C101 H104 Cl6 N8 O18 Pd S4 Si2'
_chemical_formula_weight 2221.44
_chemical_name_systematic
;
 ?
;
_space_group_crystal_system triclinic
_space_group_IT_number 2
_space_group_name_Hall '-P 1'
_space_group_name_H-M_alt 'P -1'
_symmetry_space_group_name_Hall '-P 1'
_symmetry_space_group_name_H-M 'P -1'
_atom_sites_solution_hydrogens geom
_atom_sites_solution_primary direct
_atom_sites_solution_secondary difmap
_audit_creation_date 2013-11-20
_audit_creation_method
;
Olex2 1.2-beta
(compiled 2013.11.15 svn.r2834 for OlexSys, GUI svn.r4713)
;
_cell_angle_alpha 74.962(3)
_cell_angle_beta 85.165(3)
_cell_angle_gamma 66.031(3)
_cell_formula_units_Z 2
_cell_length_a 14.882(4)
_cell_length_b 15.800(4)
_cell_length_c 25.597(7)
_cell_measurement_reflns_used 9944
_cell_measurement_temperature 100
_cell_measurement_theta_max 25.338
_cell_measurement_theta_min 2.454
_cell_volume 5310(2)
_computing_cell_refinement 'SAINT v8.34A (Bruker, 2013)'
_computing_data_collection 'APEX2 v2013.10-0 (Bruker, 2013)'
_computing_data_reduction 'SAINT v8.34A (Bruker, 2013)'
_computing_molecular_graphics 'Olex2 (Dolomanov et al., 2009)'
_computing_publication_material 'Olex2 (Dolomanov et al., 2009)'
_computing_structure_refinement 'XL (Sheldrick, 2008)'
_computing_structure_solution 'XT (Sheldrick, 2008)'
_diffrn_ambient_temperature 100.0
_diffrn_detector 'Bruker APEX CCD'
_diffrn_detector_area_resol_mean 8.0
_diffrn_detector_type 'CCD Area Detector'
_diffrn_measured_fraction_theta_full 0.985
_diffrn_measured_fraction_theta_max 0.976
_diffrn_measurement_device 'Fixed Chi Three-Circle Diffractometer'
_diffrn_measurement_device_type 'Bruker D8 APEX'
_diffrn_measurement_method '\w and \f scans'
_diffrn_radiation_monochromator graphite
_diffrn_radiation_probe x-ray
_diffrn_radiation_type MoK\a
_diffrn_radiation_wavelength 0.71073
_diffrn_reflns_av_R_equivalents 0.0374
_diffrn_reflns_av_unetI/netI 0.0600
_diffrn_reflns_Laue_measured_fraction_full 0.985
_diffrn_reflns_Laue_measured_fraction_max 0.976
_diffrn_reflns_limit_h_max 17
_diffrn_reflns_limit_h_min -17
_diffrn_reflns_limit_k_max 18
_diffrn_reflns_limit_k_min -19
_diffrn_reflns_limit_l_max 30
_diffrn_reflns_limit_l_min -30
_diffrn_reflns_number 36839
_diffrn_reflns_point_group_measured_fraction_full 0.985
_diffrn_reflns_point_group_measured_fraction_max 0.976
_diffrn_reflns_theta_full 25.000
_diffrn_reflns_theta_max 25.393
_diffrn_reflns_theta_min 0.824
_diffrn_source 'sealed tube'
_diffrn_source_type fine-focus
_diffrn_standards_number 0
_exptl_absorpt_coefficient_mu 0.495
_exptl_absorpt_correction_T_max 0.7452
_exptl_absorpt_correction_T_min 0.5669
_exptl_absorpt_correction_type multi-scan
_exptl_absorpt_process_details
;
SADABS-2012/1 (Bruker,2012) was used for absorption correction.
wR2(int) was 0.0795 before and 0.0575 after correction.
The Ratio of minimum to maximum transmission is 0.7607.
The \l/2 correction factor is 0.0015.
;
_exptl_crystal_colour Colorless
_exptl_crystal_colour_primary Colorless
_exptl_crystal_density_diffrn 1.389
_exptl_crystal_description Block
_exptl_crystal_F_000 2300
_exptl_crystal_size_max 0.345
_exptl_crystal_size_mid 0.227
_exptl_crystal_size_min 0.189
_refine_diff_density_max 1.504
_refine_diff_density_min -2.166
_refine_diff_density_rms 0.126
_refine_ls_extinction_method none
_refine_ls_goodness_of_fit_ref 1.227
_refine_ls_hydrogen_treatment mixed
_refine_ls_matrix_type full
_refine_ls_number_parameters 1379
_refine_ls_number_reflns 19033
_refine_ls_number_restraints 385
_refine_ls_restrained_S_all 1.218
_refine_ls_R_factor_all 0.1345
_refine_ls_R_factor_gt 0.1189
_refine_ls_shift/su_max 0.000
_refine_ls_shift/su_mean 0.000
_refine_ls_structure_factor_coef Fsqd
_refine_ls_weighting_details 'w=1/[\s^2^(Fo^2^)+(0.0351P)^2^+57.7038P] where P=(Fo^2^+2Fc^2^)/3'
_refine_ls_weighting_scheme calc
_refine_ls_wR_factor_gt 0.2544
_refine_ls_wR_factor_ref 0.2628
_reflns_Friedel_coverage 0.000
_reflns_number_gt 16201
_reflns_number_total 19033
_reflns_threshold_expression 'I > 2\s(I)'
_cod_data_source_file jo4027148_si_002.cif
_cod_data_source_block Baran165
_cod_depositor_comments
;
The following automatic conversions were performed:

'_diffrn_radiation_probe' value 'X-ray' changed to 'x-ray' according
to
/usr/data/users/saulius/crontab/automatic-downloads/current/ACS/lib/dictionaries/cif_core.dic
dictionary named 'cif_core.dic' version 2.4.2 from 2011-04-26.

Automatic conversion script
Id: cif_fix_values 2281 2013-09-26 08:29:07Z andrius 
;
_cod_database_code 4029190
_shelxl_version_number 2013-4
_shelx_space_group_comment
;
The symmetry employed for this shelxl refinement is uniquely defined
by the following loop, which should always be used as a source of
symmetry information in preference to the above space-group names.
They are only intended as comments.
;
_shelx_estimated_absorpt_t_max 0.912
_shelx_estimated_absorpt_t_min 0.848
_olex2_refinement_description
;
1. Fixed Uiso
 At 1.2 times of:
  All C(H) groups, All C(H,H) groups, All C(H,H,H,H,H,H) groups
 At 1.5 times of:
  All C(H,H,H) groups
2. Restrained distances
 C31B-C32B = C31B-C33B = C31B-C34B
 1.54 with sigma of 0.02
 Cl3S-C2S = Cl3B-C2SB = Cl4B-C2SB = Cl4S-C2S
 1.8 with sigma of 0.02
 Cl8S-C3S = Cl9S-C3S = Cl10-C3S = Cl5S-C3S = Cl6S-C3S = Cl7S-C3S
 1.8 with sigma of 0.02
3. Uiso/Uaniso restraints and constraints
Uanis(Si1B) = Uanis(Si1)
Uanis(C22B) = Uanis(C22')
Uanis(S1B') = Uanis(S1')
Uanis(O6B') = Uanis(O6')
Uanis(O5') = Uanis(O5B')
Uanis(C27B) = Uanis(C27')
Uanis(C26B) = Uanis(C26')
Uanis(C25B) = Uanis(C25')
Uanis(C28B) = Uanis(C28')
Uanis(C24') = Uanis(C22')
Uanis(C23') = Uanis(C23B)
Uanis(Cl1S) = Uanis(Cl1B)
Uanis(C1SB) = Uanis(C1S)
Uanis(Cl2B) = Uanis(Cl2S)
Uanis(C24B) = Uanis(C24')
Uanis(N4B) = Uanis(N4)
Uanis(S2) = Uanis(S2B)
Uanis(O8B) = Uanis(O8)
Uanis(O9B) = Uanis(O9)
Uanis(C43) = Uanis(C43B)
Uanis(C48B) = Uanis(C48)
Uanis(C47B) = Uanis(C47)
Uanis(C46B) = Uanis(C46)
Uanis(C49B) = Uanis(C49)
Uanis(C45B) = Uanis(C45)
Uanis(C44B) = Uanis(C44)
Uanis(O7B) = Uanis(O7)
Uanis(Si1) = Uanis(Si1B)
Uanis(C32B) = Uanis(C30)
Uanis(C33B) = Uanis(C29)
Uanis(C34B) = Uanis(C34)
Uanis(C31B) = Uanis(C31)
Uanis(C33) = Uanis(C30B)
Uanis(C32) = Uanis(C29B)
Uanis(Cl3S) = Uanis(Cl3B) = Uanis(Cl4S) = Uanis(Cl4B) = Uanis(C2S)
Uanis(C2SB) = Uanis(C2S)
Uanis(C3S) = Uanis(Cl7S) = Uanis(Cl6S) = Uanis(Cl5S) = Uanis(Cl10) =
Uanis(Cl9S) = Uanis(Cl8S)
4. Rigid body (RIGU) restrains
 O5', S1', O6', C22', C23', C24', C25', C28', C26', C27'
 with sigma for 1-2 distances of 0.004 and sigma for 1-3 distances of 0.004
 O5B', O6B', S1B', C22B, C23B, C22', C25B, C26B, C27B, C28B
 with sigma for 1-2 distances of 0.004 and sigma for 1-3 distances of 0.004
 N4, S2, O8, O9, C43, C48, C47, C46, C45, C44, C49
 with sigma for 1-2 distances of 0.004 and sigma for 1-3 distances of 0.004
 N4B, S2B, O9B, O8B, C43B, C48B, C47B, C46B, C45B, C44B, C49B
 with sigma for 1-2 distances of 0.004 and sigma for 1-3 distances of 0.004
 Si1, C29, C30, C31, C34, C33, C32
 with sigma for 1-2 distances of 0.004 and sigma for 1-3 distances of 0.004
 C29B, Si1B, C30B, C31B, C34B, C32B, C33B
 with sigma for 1-2 distances of 0.004 and sigma for 1-3 distances of 0.004
5. Others
 Sof(Si1B)=Sof(C29B)=Sof(H29D)=Sof(H29E)=Sof(H29F)=Sof(C30B)=Sof(H30D)=
 Sof(H30E)=Sof(H30F)=Sof(C31B)=Sof(C32B)=Sof(H32D)=Sof(H32E)=Sof(H32F)=
 Sof(C33B)=Sof(H33D)=Sof(H33E)=Sof(H33F)=Sof(C34B)=Sof(H34D)=Sof(H34E)=
 Sof(H34F)=1-FVAR(1)
 Sof(Si1)=Sof(C29)=Sof(H29A)=Sof(H29B)=Sof(H29C)=Sof(C30)=Sof(H30A)=Sof(H30B)=
 Sof(H30C)=Sof(C31)=Sof(C32)=Sof(H32A)=Sof(H32B)=Sof(H32C)=Sof(C33)=Sof(H33A)=
 Sof(H33B)=Sof(H33C)=Sof(C34)=Sof(H34A)=Sof(H34B)=Sof(H34C)=FVAR(1)
 Sof(S1B')=Sof(O5B')=Sof(O6B')=Sof(C22B)=Sof(C23B)=Sof(H23B)=Sof(C24B)=
 Sof(H24B)=Sof(C25B)=Sof(C26B)=Sof(H26B)=Sof(C27B)=Sof(H27B)=Sof(C28B)=
 Sof(H28G)=Sof(H28H)=Sof(H28I)=1-FVAR(2)
 Sof(S1')=Sof(O5')=Sof(O6')=Sof(C22')=Sof(C23')=Sof(H23')=Sof(C24')=Sof(H24')=
 Sof(C25')=Sof(C26')=Sof(H26')=Sof(C27')=Sof(H27')=Sof(C28')=Sof(H28D)=
 Sof(H28E)=Sof(H28F)=FVAR(2)
 Sof(Cl1B)=Sof(Cl2B)=Sof(C1SB)=Sof(H1SC)=Sof(H1SD)=1-FVAR(3)
 Sof(C1S)=Sof(H1SA)=Sof(H1SB)=Sof(Cl1S)=Sof(Cl2S)=FVAR(3)
 Sof(O7B)=Sof(H10A)=1-FVAR(4)
 Sof(O7)=Sof(H10)=FVAR(4)
 Sof(S2B)=Sof(O8B)=Sof(O9B)=Sof(N4B)=Sof(H36A)=Sof(C43B)=Sof(C44B)=Sof(H44B)=
 Sof(C45B)=Sof(H45B)=Sof(C46B)=Sof(C47B)=Sof(H47B)=Sof(C48B)=Sof(H48B)=
 Sof(C49B)=Sof(H49D)=Sof(H49E)=Sof(H49F)=1-FVAR(5)
 Sof(S2)=Sof(O8)=Sof(O9)=Sof(N4)=Sof(H36)=Sof(C43)=Sof(C44)=Sof(H44)=Sof(C45)=
 Sof(H45)=Sof(C46)=Sof(C47)=Sof(H47)=Sof(C48)=Sof(H48)=Sof(C49)=Sof(H49A)=
 Sof(H49B)=Sof(H49C)=FVAR(5)
 Fixed Sof: C2S(0.75) H2SA(0.75) H2SB(0.75) Cl3B(0.25) Cl3S(0.75) Cl4B(0.25)
 Cl4S(0.75) C2SB(0.25) H2SC(0.25) H2SD(0.25) H3SC(0.33333) H3SD(0.33333)
 H3SA(0.33333) H3SB(0.33333) H3SF(0.33333) H3SE(0.33333) Cl5S(0.41783)
 Cl6S(0.3173) Cl7S(0.39492) Cl8S(0.25316) Cl9S(0.27413) Cl10(0.34266)
6.a Ternary CH refined with riding coordinates:
 C9(H9), C10(H10), C10(H10A), C11(H11), C9'(H9'), C10'(H10'), C11'(H11')
6.b Secondary CH2 refined with riding coordinates:
 C1S(H1SA,H1SB), C1SB(H1SC,H1SD), C2S(H2SA,H2SB), C2SB(H2SC,H2SD), C3S(H3SC,
 H3SD), C3S(H3SA,H3SB), C3S(H3SF,H3SE)
6.c Aromatic/amide H refined with riding coordinates:
 C1(H1), C2(H2), C3(H3), C4(H4), C15(H15), C18(H18), C19(H19), C20(H20),
 C21(H21), C23(H23), C24(H24), C26(H26), C27(H27), C36(H36), C36(H36A),
 C39(H39), C40(H40), C41(H41), C42(H42), C44(H44), C44B(H44B), C45(H45),
 C45B(H45B), C47(H47), C47B(H47B), C48(H48), C48B(H48B), C1'(H1'), C2'(H2'),
 C3'(H3'), C4'(H4'), C15'(H15'), C18'(H18'), C19'(H19'), C20'(H20'), C21'(H21'),
  C23'(H23'), C23B(H23B), C24'(H24'), C24B(H24B), C26'(H26'), C26B(H26B),
 C27'(H27'), C27B(H27B), C36'(H36'), C39'(H39'), C40'(H40'), C41'(H41'),
 C42'(H42'), C44'(H44'), C45'(H45'), C47'(H47'), C48'(H48')
6.d Idealised Me refined as rotating group:
 C13(H13A,H13B,H13C), C28(H28A,H28B,H28C), C29(H29A,H29B,H29C), C29B(H29D,H29E,
 H29F), C30(H30A,H30B,H30C), C30B(H30D,H30E,H30F), C32(H32A,H32B,H32C),
 C32B(H32D,H32E,H32F), C33(H33A,H33B,H33C), C33B(H33D,H33E,H33F), C34(H34A,H34B,
 H34C), C34B(H34D,H34E,H34F), C49(H49A,H49B,H49C), C49B(H49D,H49E,H49F),
 C13'(H13D,H13E,H13F), C28'(H28D,H28E,H28F), C28B(H28G,H28H,H28I), C29'(H29G,
 H29H,H29I), C30'(H30G,H30H,H30I), C32'(H32G,H32H,H32I), C33'(H33G,H33H,H33I),
 C34'(H34G,H34H,H34I), C49'(H49G,H49H,H49I)
;

loop_
_space_group_symop_operation_xyz
'x, y, z'
'-x, -y, -z'

loop_
_atom_site_label
_atom_site_type_symbol
_atom_site_fract_x
_atom_site_fract_y
_atom_site_fract_z
_atom_site_U_iso_or_equiv
_atom_site_adp_type
_atom_site_occupancy
_atom_site_site_symmetry_order
_atom_site_calc_flag
_atom_site_refinement_flags_posn
_atom_site_refinement_flags_adp
_atom_site_refinement_flags_occupancy
_atom_site_disorder_assembly
_atom_site_disorder_group
Pd1 Pd 1.0000 0.5000 -0.5000 0.0399(3) Uani 1 2 d S T P . .
S1 S 0.57833(16) 0.37586(18) -0.39017(8) 0.0389(5) Uani 1 1 d . . . . .
S2 S 0.8671(5) 0.5826(5) -0.7382(3) 0.0316(11) Uani 0.687(13) 1 d . . P A 1
S2B S 0.8774(12) 0.6043(11) -0.7370(7) 0.0316(11) Uani 0.313(13) 1 d . . P A 2
Si1 Si 0.6718(3) 0.2551(3) -0.62477(17) 0.0442(9) Uani 0.669(4) 1 d . . P B 1
Si1B Si 0.6850(5) 0.3262(6) -0.6575(4) 0.0442(9) Uani 0.331(4) 1 d . . P B 2
O1 O 1.1303(4) 0.2585(5) -0.5546(3) 0.0439(15) Uani 1 1 d . . . . .
O2 O 0.8470(4) 0.4122(4) -0.5201(2) 0.0368(14) Uani 1 1 d . . . . .
O3 O 1.0732(5) 0.0988(5) -0.5198(3) 0.0506(17) Uani 1 1 d . . . . .
O4 O 1.0531(4) 0.1780(5) -0.4559(2) 0.0464(16) Uani 1 1 d . . . . .
O5 O 0.5924(5) 0.3520(5) -0.3330(2) 0.0451(16) Uani 1 1 d . . . . .
O6 O 0.5665(5) 0.4686(5) -0.4226(3) 0.0485(16) Uani 1 1 d . . . . .
O7 O 0.7854(11) 0.2322(16) -0.6083(4) 0.033(3) Uani 0.79(5) 1 d . . P B 1
O7B O 0.761(4) 0.273(5) -0.6112(18) 0.033(3) Uani 0.21(5) 1 d . . P B 2
O8 O 0.7706(9) 0.6133(9) -0.7187(6) 0.038(3) Uani 0.687(13) 1 d . . P A 1
O8B O 0.779(2) 0.639(2) -0.7140(15) 0.038(3) Uani 0.313(13) 1 d . . P A 2
O9 O 0.8813(14) 0.5815(13) -0.7927(6) 0.038(3) Uani 0.687(13) 1 d . . P A 1
O9B O 0.893(4) 0.601(3) -0.7932(15) 0.038(3) Uani 0.313(13) 1 d . . P A 2
N1 N 1.1032(6) 0.4920(6) -0.5587(3) 0.045(2) Uani 1 1 d . . . . .
N2 N 1.0087(5) 0.3808(5) -0.5239(3) 0.0395(18) Uani 1 1 d . . . . .
N3 N 0.6782(5) 0.3012(6) -0.4133(3) 0.0374(17) Uani 1 1 d . . . . .
N4 N 0.9249(12) 0.4721(10) -0.7018(7) 0.029(3) Uani 0.687(13) 1 d . . P A 1
N4B N 0.933(3) 0.495(2) -0.6988(17) 0.029(3) Uani 0.313(13) 1 d . . P A 2
C1 C 1.1363(8) 0.5594(8) -0.5834(4) 0.054(3) Uani 1 1 d . . . . .
H1 H 1.1093 0.6200 -0.5751 0.065 Uiso 1 1 calc R . . . .
C2 C 1.2104(9) 0.5407(10) -0.6215(4) 0.065(3) Uani 1 1 d . . . . .
H2 H 1.2321 0.5895 -0.6393 0.078 Uiso 1 1 calc R . . . .
C3 C 1.2519(9) 0.4543(9) -0.6334(4) 0.063(3) Uani 1 1 d . . . . .
H3 H 1.3038 0.4418 -0.6585 0.075 Uiso 1 1 calc R . . . .
C4 C 1.2170(8) 0.3830(8) -0.6081(4) 0.055(3) Uani 1 1 d . . . . .
H4 H 1.2428 0.3217 -0.6155 0.066 Uiso 1 1 calc R . . . .
C5 C 1.1427(6) 0.4087(7) -0.5718(3) 0.040(2) Uani 1 1 d . . . . .
C6 C 1.0935(7) 0.3401(7) -0.5478(4) 0.041(2) Uani 1 1 d . . . . .
C7 C 0.9292(6) 0.3553(6) -0.5236(3) 0.0315(18) Uani 1 1 d . . . . .
C8 C 0.9473(5) 0.2571(6) -0.5326(3) 0.0290(17) Uani 1 1 d . . . . .
C9 C 0.8537(6) 0.2310(6) -0.5219(3) 0.0291(17) Uani 1 1 d . . . . .
H9 H 0.8790 0.1613 -0.5205 0.035 Uiso 1 1 calc R . . . .
C10 C 0.8203(6) 0.2828(7) -0.5809(3) 0.037(2) Uani 1 1 d . . . . .
H10 H 0.7749 0.3515 -0.5856 0.044 Uiso 0.79(5) 1 calc R . P B 1
H10A H 0.7878 0.3516 -0.5801 0.044 Uiso 0.21(5) 1 calc R . P B 2
C11 C 0.9288(6) 0.2680(7) -0.5944(3) 0.0338(19) Uani 1 1 d . . . . .
H11 H 0.9640 0.2042 -0.6027 0.041 Uiso 1 1 calc R . . . .
C12 C 1.0340(6) 0.1712(7) -0.5039(4) 0.046(2) Uani 1 1 d . . . . .
C13 C 1.1293(10) 0.0862(10) -0.4267(6) 0.087(4) Uani 1 1 d . . . . .
H13A H 1.1873 0.0681 -0.4492 0.131 Uiso 1 1 calc GR . . . .
H13B H 1.1033 0.0365 -0.4189 0.131 Uiso 1 1 calc GR . . . .
H13C H 1.1478 0.0932 -0.3927 0.131 Uiso 1 1 calc GR . . . .
C14 C 0.7905(6) 0.2439(6) -0.4743(3) 0.0279(17) Uani 1 1 d . . . . .
C15 C 0.7169(6) 0.3227(6) -0.4647(3) 0.0319(18) Uani 1 1 d . . . . .
H15 H 0.6943 0.3842 -0.4892 0.038 Uiso 1 1 calc R . . . .
C16 C 0.7296(6) 0.2009(6) -0.3894(3) 0.0330(18) Uani 1 1 d . . . . .
C17 C 0.8010(6) 0.1648(6) -0.4273(3) 0.0334(19) Uani 1 1 d . . . . .
C18 C 0.8666(7) 0.0694(7) -0.4132(3) 0.041(2) Uani 1 1 d . . . . .
H18 H 0.9165 0.0436 -0.4372 0.049 Uiso 1 1 calc R . . . .
C19 C 0.8577(9) 0.0136(8) -0.3642(4) 0.056(3) Uani 1 1 d . . . . .
H19 H 0.9017 -0.0518 -0.3544 0.068 Uiso 1 1 calc R . . . .
C20 C 0.7852(8) 0.0503(8) -0.3279(4) 0.055(3) Uani 1 1 d . . . . .
H20 H 0.7811 0.0092 -0.2941 0.066 Uiso 1 1 calc R . . . .
C21 C 0.7194(7) 0.1450(7) -0.3402(3) 0.040(2) Uani 1 1 d . . . . .
H21 H 0.6699 0.1702 -0.3159 0.048 Uiso 1 1 calc R . . . .
C22 C 0.4832(6) 0.3476(7) -0.4051(3) 0.038(2) Uani 1 1 d . . . . .
C23 C 0.4508(8) 0.2900(9) -0.3667(4) 0.064(3) Uani 1 1 d . . . . .
H23 H 0.4787 0.2654 -0.3311 0.077 Uiso 1 1 calc R . . . .
C24 C 0.3771(9) 0.2677(10) -0.3799(4) 0.079(4) Uani 1 1 d . . . . .
H24 H 0.3544 0.2275 -0.3529 0.095 Uiso 1 1 calc R . . . .
C25 C 0.3349(7) 0.3019(9) -0.4313(4) 0.058(3) Uani 1 1 d . . . . .
C26 C 0.3666(7) 0.3624(8) -0.4687(4) 0.052(3) Uani 1 1 d . . . . .
H26 H 0.3373 0.3884 -0.5039 0.063 Uiso 1 1 calc R . . . .
C27 C 0.4400(6) 0.3866(7) -0.4565(4) 0.046(2) Uani 1 1 d . . . . .
H27 H 0.4607 0.4293 -0.4829 0.056 Uiso 1 1 calc R . . . .
C28 C 0.2552(9) 0.2753(11) -0.4442(5) 0.079(4) Uani 1 1 d . . . . .
H28A H 0.1925 0.3312 -0.4493 0.119 Uiso 1 1 calc GR . . . .
H28B H 0.2502 0.2243 -0.4143 0.119 Uiso 1 1 calc GR . . . .
H28C H 0.2708 0.2528 -0.4775 0.119 Uiso 1 1 calc GR . . . .
C29 C 0.5879(13) 0.2875(15) -0.5658(8) 0.067(4) Uani 0.669(4) 1 d . . P B 1
H29A H 0.6114 0.2346 -0.5334 0.100 Uiso 0.669(4) 1 calc GR . P B 1
H29B H 0.5206 0.2993 -0.5750 0.100 Uiso 0.669(4) 1 calc GR . P B 1
H29C H 0.5890 0.3452 -0.5588 0.100 Uiso 0.669(4) 1 calc GR . P B 1
C29B C 0.629(3) 0.459(3) -0.6561(16) 0.062(4) Uani 0.331(4) 1 d . . P B 2
H29D H 0.5765 0.4950 -0.6839 0.093 Uiso 0.331(4) 1 calc GR . P B 2
H29E H 0.6801 0.4842 -0.6633 0.093 Uiso 0.331(4) 1 calc GR . P B 2
H29F H 0.6015 0.4651 -0.6205 0.093 Uiso 0.331(4) 1 calc GR . P B 2
C30 C 0.6764(13) 0.1401(14) -0.6322(9) 0.064(4) Uani 0.669(4) 1 d . . P B 1
H30A H 0.6895 0.1366 -0.6699 0.096 Uiso 0.669(4) 1 calc GR . P B 1
H30B H 0.6132 0.1356 -0.6220 0.096 Uiso 0.669(4) 1 calc GR . P B 1
H30C H 0.7289 0.0873 -0.6087 0.096 Uiso 0.669(4) 1 calc GR . P B 1
C30B C 0.747(3) 0.332(3) -0.7262(17) 0.086(5) Uani 0.331(4) 1 d . . P B 2
H30D H 0.7731 0.2689 -0.7339 0.129 Uiso 0.331(4) 1 calc GR . P B 2
H30E H 0.8013 0.3521 -0.7254 0.129 Uiso 0.331(4) 1 calc GR . P B 2
H30F H 0.6990 0.3784 -0.7545 0.129 Uiso 0.331(4) 1 calc GR . P B 2
C31 C 0.6324(13) 0.3478(13) -0.6882(8) 0.065(3) Uani 0.669(4) 1 d . . P B 1
C31B C 0.595(2) 0.274(2) -0.6454(12) 0.065(3) Uani 0.331(4) 1 d D . P B 2
C32 C 0.6351(13) 0.4385(13) -0.6825(8) 0.062(4) Uani 0.669(4) 1 d . . P B 1
H32A H 0.6013 0.4542 -0.6496 0.093 Uiso 0.669(4) 1 calc GR . P B 1
H32B H 0.6022 0.4904 -0.7140 0.093 Uiso 0.669(4) 1 calc GR . P B 1
H32C H 0.7036 0.4304 -0.6802 0.093 Uiso 0.669(4) 1 calc GR . P B 1
C32B C 0.640(3) 0.167(2) -0.643(2) 0.064(4) Uani 0.331(4) 1 d D . P B 2
H32D H 0.7014 0.1513 -0.6634 0.096 Uiso 0.331(4) 1 calc GR . P B 2
H32E H 0.5935 0.1514 -0.6598 0.096 Uiso 0.331(4) 1 calc GR . P B 2
H32F H 0.6538 0.1299 -0.6057 0.096 Uiso 0.331(4) 1 calc GR . P B 2
C33 C 0.6804(16) 0.3054(17) -0.7337(8) 0.086(5) Uani 0.669(4) 1 d . . P B 1
H33A H 0.7488 0.2992 -0.7357 0.129 Uiso 0.669(4) 1 calc GR . P B 1
H33B H 0.6452 0.3467 -0.7676 0.129 Uiso 0.669(4) 1 calc GR . P B 1
H33C H 0.6791 0.2421 -0.7278 0.129 Uiso 0.669(4) 1 calc GR . P B 1
C33B C 0.545(3) 0.284(3) -0.5918(14) 0.067(4) Uani 0.331(4) 1 d D . P B 2
H33D H 0.5896 0.2392 -0.5619 0.100 Uiso 0.331(4) 1 calc GR . P B 2
H33E H 0.4856 0.2710 -0.5908 0.100 Uiso 0.331(4) 1 calc GR . P B 2
H33F H 0.5256 0.3498 -0.5883 0.100 Uiso 0.331(4) 1 calc GR . P B 2
C34 C 0.5240(15) 0.3682(18) -0.6993(10) 0.090(5) Uani 0.669(4) 1 d . . P B 1
H34A H 0.5164 0.3076 -0.6932 0.136 Uiso 0.669(4) 1 calc GR . P B 1
H34B H 0.5054 0.4046 -0.7368 0.136 Uiso 0.669(4) 1 calc GR . P B 1
H34C H 0.4815 0.4054 -0.6748 0.136 Uiso 0.669(4) 1 calc GR . P B 1
C34B C 0.498(3) 0.324(3) -0.6772(19) 0.090(5) Uani 0.331(4) 1 d D . P B 2
H34D H 0.4710 0.3926 -0.6797 0.136 Uiso 0.331(4) 1 calc GR . P B 2
H34E H 0.4508 0.2974 -0.6587 0.136 Uiso 0.331(4) 1 calc GR . P B 2
H34F H 0.5082 0.3131 -0.7137 0.136 Uiso 0.331(4) 1 calc GR . P B 2
C35 C 0.9482(6) 0.3415(7) -0.6379(3) 0.0347(19) Uani 1 1 d . . . . .
C36 C 0.8872(6) 0.4330(7) -0.6565(3) 0.042(2) Uani 1 1 d . . . . .
H36 H 0.8271 0.4654 -0.6406 0.051 Uiso 0.687(13) 1 calc R . P A 1
H36A H 0.8211 0.4584 -0.6452 0.051 Uiso 0.313(13) 1 calc R . P A 2
C37 C 1.0198(6) 0.4109(7) -0.7100(3) 0.042(2) Uani 1 1 d . . . . .
C38 C 1.0347(6) 0.3246(6) -0.6715(3) 0.0330(18) Uani 1 1 d . . . . .
C39 C 1.1205(6) 0.2458(7) -0.6712(4) 0.043(2) Uani 1 1 d . . . . .
H39 H 1.1312 0.1870 -0.6455 0.051 Uiso 1 1 calc R . . . .
C40 C 1.1917(7) 0.2530(7) -0.7092(4) 0.051(3) Uani 1 1 d . . . . .
H40 H 1.2508 0.1984 -0.7094 0.061 Uiso 1 1 calc R . . . .
C41 C 1.1770(7) 0.3387(8) -0.7465(4) 0.054(3) Uani 1 1 d . . . . .
H41 H 1.2267 0.3424 -0.7718 0.065 Uiso 1 1 calc R . . . .
C42 C 1.0919(6) 0.4182(8) -0.7476(4) 0.049(3) Uani 1 1 d . . . . .
H42 H 1.0820 0.4769 -0.7732 0.059 Uiso 1 1 calc R . . . .
C43 C 0.9284(13) 0.6449(13) -0.7211(8) 0.038(2) Uani 0.687(13) 1 d . . P A 1
C43B C 0.940(3) 0.664(3) -0.7223(19) 0.038(2) Uani 0.313(13) 1 d . . P A 2
C44 C 0.9100(13) 0.6690(13) -0.6715(7) 0.049(3) Uani 0.687(13) 1 d . . P A 1
H44 H 0.8650 0.6510 -0.6474 0.058 Uiso 0.687(13) 1 calc R . P A 1
C44B C 0.930(3) 0.693(3) -0.6776(17) 0.049(3) Uani 0.313(13) 1 d . . P A 2
H44B H 0.8872 0.6810 -0.6495 0.058 Uiso 0.313(13) 1 calc R . P A 2
C45 C 0.9590(11) 0.7206(12) -0.6571(7) 0.051(3) Uani 0.687(13) 1 d . . P A 1
H45 H 0.9442 0.7395 -0.6239 0.061 Uiso 0.687(13) 1 calc R . P A 1
C45B C 0.991(3) 0.747(3) -0.6751(18) 0.051(3) Uani 0.313(13) 1 d . . P A 2
H45B H 0.9882 0.7714 -0.6443 0.061 Uiso 0.313(13) 1 calc R . P A 2
C46 C 1.0286(15) 0.7439(14) -0.6909(9) 0.059(4) Uani 0.687(13) 1 d . . P A 1
C46B C 1.051(3) 0.763(3) -0.7159(19) 0.059(4) Uani 0.313(13) 1 d . . P A 2
C47 C 1.0430(13) 0.7201(13) -0.7381(7) 0.048(3) Uani 0.687(13) 1 d . . P A 1
H47 H 1.0897 0.7363 -0.7614 0.058 Uiso 0.687(13) 1 calc R . P A 1
C47B C 1.052(3) 0.737(3) -0.7603(17) 0.048(3) Uani 0.313(13) 1 d . . P A 2
H47B H 1.0866 0.7552 -0.7908 0.058 Uiso 0.313(13) 1 calc R . P A 2
C48 C 0.9931(14) 0.6716(14) -0.7562(9) 0.041(3) Uani 0.687(13) 1 d . . P A 1
H48 H 1.0042 0.6585 -0.7909 0.049 Uiso 0.687(13) 1 calc R . P A 1
C48B C 1.006(3) 0.688(3) -0.762(2) 0.041(3) Uani 0.313(13) 1 d . . P A 2
H48B H 1.0157 0.6627 -0.7934 0.049 Uiso 0.313(13) 1 calc R . P A 2
C49 C 1.0802(15) 0.7928(17) -0.6714(10) 0.085(6) Uani 0.687(13) 1 d . . P A 1
H49A H 1.1312 0.7462 -0.6446 0.127 Uiso 0.687(13) 1 calc GR . P A 1
H49B H 1.0329 0.8421 -0.6547 0.127 Uiso 0.687(13) 1 calc GR . P A 1
H49C H 1.1106 0.8226 -0.7019 0.127 Uiso 0.687(13) 1 calc GR . P A 1
C49B C 1.114(4) 0.809(4) -0.701(2) 0.085(6) Uani 0.313(13) 1 d . . P A 2
H49D H 1.0857 0.8360 -0.6705 0.127 Uiso 0.313(13) 1 calc GR . P A 2
H49E H 1.1160 0.8593 -0.7324 0.127 Uiso 0.313(13) 1 calc GR . P A 2
H49F H 1.1808 0.7603 -0.6918 0.127 Uiso 0.313(13) 1 calc GR . P A 2
Pd1' Pd 1.5000 0.0000 -1.0000 0.01950(19) Uani 1 2 d S T P . .
S1' S 1.2388(8) 0.3563(6) -0.9656(3) 0.0543(17) Uani 0.632(14) 1 d . . P C 1
S1B' S 1.2793(11) 0.3432(11) -0.9618(7) 0.0543(17) Uani 0.368(14) 1 d . . P C 2
S2' S 1.14326(15) -0.21064(15) -0.97115(9) 0.0330(5) Uani 1 1 d . . . . .
Si1' Si 1.00988(18) 0.1305(2) -0.82704(11) 0.0451(6) Uani 1 1 d . . . . .
O1' O 1.5280(4) -0.0267(4) -0.8402(2) 0.0297(12) Uani 1 1 d . . . . .
O2' O 1.3205(3) -0.0248(4) -0.9376(2) 0.0247(11) Uani 1 1 d . . . . .
O3' O 1.4486(4) -0.1433(4) -0.7585(2) 0.0316(13) Uani 1 1 d . . . . .
O4' O 1.5032(4) -0.2049(4) -0.8306(2) 0.0277(12) Uani 1 1 d . . . . .
O5' O 1.2833(14) 0.4218(11) -0.9678(7) 0.066(4) Uani 0.632(14) 1 d . . P C 1
O5B' O 1.322(2) 0.407(2) -0.9568(14) 0.066(4) Uani 0.368(14) 1 d . . P C 2
O6' O 1.2362(12) 0.3243(10) -1.0121(5) 0.057(3) Uani 0.632(14) 1 d . . P C 1
O6B' O 1.289(2) 0.3086(19) -1.0089(10) 0.057(3) Uani 0.368(14) 1 d . . P C 2
O7' O 1.1233(4) 0.0507(5) -0.8076(2) 0.0450(16) Uani 1 1 d . . . . .
O8' O 1.1362(4) -0.1245(4) -1.0104(2) 0.0394(14) Uani 1 1 d . . . . .
O9' O 1.1970(4) -0.3014(5) -0.9818(3) 0.0447(15) Uani 1 1 d . . . . .
N1' N 1.5410(4) 0.0905(4) -0.9756(2) 0.0226(13) Uani 1 1 d . . . . .
N2' N 1.4675(4) -0.0263(4) -0.9207(2) 0.0200(12) Uani 1 1 d . . . . .
N3' N 1.3109(7) 0.2548(5) -0.9151(3) 0.050(2) Uani 1 1 d . . . . .
N4' N 1.1970(5) -0.2104(5) -0.9169(3) 0.0363(17) Uani 1 1 d . . . . .
C1' C 1.5593(6) 0.1650(5) -1.0068(3) 0.0286(17) Uani 1 1 d . . . . .
H1' H 1.5426 0.1854 -1.0443 0.034 Uiso 1 1 calc R . . . .
C2' C 1.6018(6) 0.2117(6) -0.9851(4) 0.037(2) Uani 1 1 d . . . . .
H2' H 1.6154 0.2630 -1.0078 0.045 Uiso 1 1 calc R . . . .
C3' C 1.6244(6) 0.1841(6) -0.9308(4) 0.037(2) Uani 1 1 d . . . . .
H3' H 1.6557 0.2144 -0.9157 0.045 Uiso 1 1 calc R . . . .
C4' C 1.6008(6) 0.1111(6) -0.8981(4) 0.0330(18) Uani 1 1 d . . . . .
H4' H 1.6136 0.0915 -0.8601 0.040 Uiso 1 1 calc R . . . .
C5' C 1.5578(5) 0.0676(5) -0.9230(3) 0.0221(15) Uani 1 1 d . . . . .
C6' C 1.5183(5) -0.0037(5) -0.8897(3) 0.0219(15) Uani 1 1 d . . . . .
C7' C 1.3809(5) -0.0406(5) -0.9036(3) 0.0231(16) Uani 1 1 d . . . . .
C8' C 1.3606(5) -0.0643(5) -0.8437(3) 0.0226(15) Uani 1 1 d . . . . .
C9' C 1.2978(5) 0.0323(6) -0.8271(3) 0.0271(16) Uani 1 1 d . . . . .
H9' H 1.3037 0.0205 -0.7870 0.032 Uiso 1 1 calc R . . . .
C10' C 1.2044(5) 0.0205(6) -0.8405(3) 0.0317(18) Uani 1 1 d . . . . .
H10' H 1.1847 0.0508 -0.8795 0.038 Uiso 1 1 calc R . . . .
C11' C 1.2647(5) -0.0856(6) -0.8320(3) 0.0246(16) Uani 1 1 d . . . . .
H11' H 1.2661 -0.1136 -0.7921 0.030 Uiso 1 1 calc R . . . .
C12' C 1.4437(5) -0.1380(5) -0.8056(3) 0.0228(15) Uani 1 1 d . . . . .
C13' C 1.5830(6) -0.2831(7) -0.7966(4) 0.044(2) Uani 1 1 d . . . . .
H13D H 1.6239 -0.3275 -0.8181 0.066 Uiso 1 1 calc GR . . . .
H13E H 1.5556 -0.3170 -0.7664 0.066 Uiso 1 1 calc GR . . . .
H13F H 1.6232 -0.2576 -0.7825 0.066 Uiso 1 1 calc GR . . . .
C14' C 1.3109(6) 0.1233(6) -0.8533(3) 0.0325(18) Uani 1 1 d . . . . .
C15' C 1.2819(7) 0.1778(6) -0.9040(4) 0.041(2) Uani 1 1 d . . . . .
H15' H 1.2469 0.1658 -0.9286 0.049 Uiso 1 1 calc R . . . .
C16' C 1.3556(7) 0.2512(6) -0.8678(4) 0.043(2) Uani 1 1 d . . . . .
C17' C 1.3602(6) 0.1670(6) -0.8297(3) 0.0343(19) Uani 1 1 d . . . . .
C18' C 1.4092(6) 0.1407(7) -0.7806(4) 0.041(2) Uani 1 1 d . . . . .
H18' H 1.4135 0.0841 -0.7544 0.049 Uiso 1 1 calc R . . . .
C19' C 1.4518(7) 0.1986(8) -0.7705(5) 0.052(3) Uani 1 1 d . . . . .
H19' H 1.4867 0.1811 -0.7373 0.063 Uiso 1 1 calc R . . . .
C20' C 1.4435(8) 0.2820(8) -0.8086(5) 0.057(3) Uani 1 1 d . . . . .
H20' H 1.4720 0.3210 -0.8002 0.069 Uiso 1 1 calc R . . . .
C21' C 1.3966(8) 0.3109(7) -0.8576(5) 0.055(3) Uani 1 1 d . . . . .
H21' H 1.3920 0.3681 -0.8832 0.065 Uiso 1 1 calc R . . . .
C22' C 1.1200(16) 0.3968(14) -0.9422(8) 0.055(3) Uani 0.632(14) 1 d . . P C 1
C22B C 1.160(3) 0.390(3) -0.9470(15) 0.055(3) Uani 0.368(14) 1 d . . P C 2
C23' C 1.100(2) 0.435(2) -0.8973(11) 0.057(4) Uani 0.632(14) 1 d . . P C 1
H23' H 1.1496 0.4425 -0.8800 0.069 Uiso 0.632(14) 1 calc R . P C 1
C23B C 1.122(4) 0.443(4) -0.907(2) 0.057(4) Uani 0.368(14) 1 d . . P C 2
H23B H 1.1655 0.4576 -0.8899 0.069 Uiso 0.368(14) 1 calc R . P C 2
C24' C 1.0055(18) 0.4620(14) -0.8791(8) 0.055(3) Uani 0.632(14) 1 d . . P C 1
H24' H 0.9916 0.4863 -0.8477 0.066 Uiso 0.632(14) 1 calc R . P C 1
C24B C 1.028(3) 0.473(3) -0.8928(14) 0.055(3) Uani 0.368(14) 1 d . . P C 2
H24B H 1.0049 0.5119 -0.8677 0.066 Uiso 0.368(14) 1 calc R . P C 2
C25' C 0.936(2) 0.4568(15) -0.9009(8) 0.059(4) Uani 0.632(14) 1 d . . P C 1
C25B C 0.954(3) 0.443(3) -0.9186(16) 0.059(4) Uani 0.368(14) 1 d . . P C 2
C26' C 0.9514(17) 0.4123(14) -0.9447(9) 0.058(4) Uani 0.632(14) 1 d . . P C 1
H26' H 0.8998 0.4045 -0.9597 0.069 Uiso 0.632(14) 1 calc R . P C 1
C26B C 0.992(4) 0.402(3) -0.9568(15) 0.058(4) Uani 0.368(14) 1 d . . P C 2
H26B H 0.9490 0.3937 -0.9780 0.069 Uiso 0.368(14) 1 calc R . P C 2
C27' C 1.047(2) 0.3808(15) -0.9641(9) 0.056(3) Uani 0.632(14) 1 d . . P C 1
H27' H 1.0618 0.3485 -0.9923 0.067 Uiso 0.632(14) 1 calc R . P C 1
C27B C 1.092(3) 0.369(3) -0.9706(15) 0.056(3) Uani 0.368(14) 1 d . . P C 2
H27B H 1.1136 0.3313 -0.9963 0.067 Uiso 0.368(14) 1 calc R . P C 2
C28' C 0.8274(18) 0.4903(16) -0.8801(9) 0.073(4) Uani 0.632(14) 1 d . . P C 1
H28D H 0.8279 0.4889 -0.8416 0.109 Uiso 0.632(14) 1 calc GR . P C 1
H28E H 0.7982 0.4473 -0.8850 0.109 Uiso 0.632(14) 1 calc GR . P C 1
H28F H 0.7886 0.5555 -0.9007 0.109 Uiso 0.632(14) 1 calc GR . P C 1
C28B C 0.861(4) 0.476(3) -0.9008(16) 0.073(4) Uani 0.368(14) 1 d . . P C 2
H28G H 0.8224 0.5391 -0.9244 0.109 Uiso 0.368(14) 1 calc GR . P C 2
H28H H 0.8617 0.4825 -0.8637 0.109 Uiso 0.368(14) 1 calc GR . P C 2
H28I H 0.8310 0.4317 -0.9014 0.109 Uiso 0.368(14) 1 calc GR . P C 2
C29' C 1.0005(7) 0.1710(7) -0.9018(4) 0.045(2) Uani 1 1 d . . . . .
H29G H 1.0484 0.1993 -0.9150 0.067 Uiso 1 1 calc GR . . . .
H29H H 0.9340 0.2189 -0.9129 0.067 Uiso 1 1 calc GR . . . .
H29I H 1.0143 0.1163 -0.9171 0.067 Uiso 1 1 calc GR . . . .
C30' C 0.9851(9) 0.2317(8) -0.7959(5) 0.067(3) Uani 1 1 d . . . . .
H30G H 0.9911 0.2082 -0.7565 0.101 Uiso 1 1 calc GR . . . .
H30H H 0.9184 0.2800 -0.8062 0.101 Uiso 1 1 calc GR . . . .
H30I H 1.0328 0.2603 -0.8088 0.101 Uiso 1 1 calc GR . . . .
C31' C 0.9265(8) 0.0679(8) -0.8020(5) 0.060(3) Uani 1 1 d . . . . .
C32' C 0.9640(10) -0.0240(9) -0.8214(7) 0.089(5) Uani 1 1 d . . . . .
H32G H 0.9610 -0.0080 -0.8610 0.134 Uiso 1 1 calc GR . . . .
H32H H 0.9229 -0.0595 -0.8069 0.134 Uiso 1 1 calc GR . . . .
H32I H 1.0322 -0.0634 -0.8087 0.134 Uiso 1 1 calc GR . . . .
C33' C 0.9217(8) 0.0503(10) -0.7392(5) 0.076(4) Uani 1 1 d . . . . .
H33G H 0.9874 0.0092 -0.7231 0.114 Uiso 1 1 calc GR . . . .
H33H H 0.8764 0.0191 -0.7257 0.114 Uiso 1 1 calc GR . . . .
H33I H 0.8983 0.1116 -0.7293 0.114 Uiso 1 1 calc GR . . . .
C34' C 0.8211(8) 0.1333(10) -0.8238(6) 0.080(4) Uani 1 1 d . . . . .
H34G H 0.8003 0.1941 -0.8138 0.120 Uiso 1 1 calc GR . . . .
H34H H 0.7765 0.1021 -0.8083 0.120 Uiso 1 1 calc GR . . . .
H34I H 0.8195 0.1451 -0.8633 0.120 Uiso 1 1 calc GR . . . .
C35' C 1.2428(5) -0.1498(6) -0.8581(3) 0.0302(18) Uani 1 1 d . . . . .
C36' C 1.2017(5) -0.1295(5) -0.9072(3) 0.0288(17) Uani 1 1 d . . . . .
H36' H 1.1791 -0.0683 -0.9319 0.035 Uiso 1 1 calc R . . . .
C37' C 1.2351(6) -0.2860(6) -0.8702(4) 0.0358(19) Uani 1 1 d . . . . .
C38' C 1.2653(6) -0.2498(6) -0.8341(4) 0.039(2) Uani 1 1 d . . . . .
C39' C 1.3088(7) -0.3101(7) -0.7841(4) 0.045(2) Uani 1 1 d . . . . .
H39' H 1.3316 -0.2873 -0.7593 0.053 Uiso 1 1 calc R . . . .
C40' C 1.3172(8) -0.4023(8) -0.7723(4) 0.057(3) Uani 1 1 d . . . . .
H40' H 1.3449 -0.4438 -0.7383 0.069 Uiso 1 1 calc R . . . .
C41' C 1.2866(8) -0.4368(7) -0.8085(5) 0.061(3) Uani 1 1 d . . . . .
H41' H 1.2933 -0.5014 -0.7984 0.073 Uiso 1 1 calc R . . . .
C42' C 1.2462(7) -0.3808(7) -0.8591(4) 0.051(3) Uani 1 1 d . . . . .
H42' H 1.2275 -0.4055 -0.8844 0.062 Uiso 1 1 calc R . . . .
C43' C 1.0243(5) -0.2015(5) -0.9511(3) 0.0252(16) Uani 1 1 d . . . . .
C44' C 0.9499(6) -0.1132(6) -0.9567(4) 0.040(2) Uani 1 1 d . . . . .
H44' H 0.9630 -0.0573 -0.9693 0.048 Uiso 1 1 calc R . . . .
C45' C 0.8542(6) -0.1056(7) -0.9435(4) 0.044(2) Uani 1 1 d . . . . .
H45' H 0.8020 -0.0442 -0.9480 0.053 Uiso 1 1 calc R . . . .
C46' C 0.8349(6) -0.1865(6) -0.9242(4) 0.0359(19) Uani 1 1 d . . . . .
C47' C 0.9121(6) -0.2740(6) -0.9177(4) 0.038(2) Uani 1 1 d . . . . .
H47' H 0.8999 -0.3301 -0.9032 0.046 Uiso 1 1 calc R . . . .
C48' C 1.0076(6) -0.2837(6) -0.9315(3) 0.0334(18) Uani 1 1 d . . . . .
H48' H 1.0597 -0.3450 -0.9275 0.040 Uiso 1 1 calc R . . . .
C49' C 0.7311(7) -0.1778(7) -0.9116(5) 0.055(3) Uani 1 1 d . . . . .
H49G H 0.7293 -0.2411 -0.9037 0.082 Uiso 1 1 calc GR . . . .
H49H H 0.6877 -0.1357 -0.9428 0.082 Uiso 1 1 calc GR . . . .
H49I H 0.7090 -0.1509 -0.8800 0.082 Uiso 1 1 calc GR . . . .
C1S C 1.3223(13) 0.1064(13) -0.2573(6) 0.056(4) Uani 0.711(7) 1 d . . P D 1
H1SA H 1.3890 0.0736 -0.2404 0.067 Uiso 0.711(7) 1 calc R . P D 1
H1SB H 1.3138 0.1719 -0.2773 0.067 Uiso 0.711(7) 1 calc R . P D 1
Cl1B Cl 1.2553(9) 0.1365(10) -0.2390(6) 0.0776(14) Uani 0.289(7) 1 d . . P D 2
Cl1S Cl 1.2343(3) 0.1127(4) -0.2065(2) 0.0776(14) Uani 0.711(7) 1 d . . P D 1
Cl2B Cl 1.3436(17) 0.040(2) -0.3150(13) 0.082(2) Uani 0.289(7) 1 d . . P D 2
Cl2S Cl 1.3120(6) 0.0438(8) -0.3038(4) 0.082(2) Uani 0.711(7) 1 d . . P D 1
C1SB C 1.369(3) 0.055(3) -0.2599(16) 0.056(4) Uani 0.289(7) 1 d . . P D 2
H1SC H 1.4198 0.0816 -0.2654 0.067 Uiso 0.289(7) 1 calc R . P D 2
H1SD H 1.3944 -0.0071 -0.2322 0.067 Uiso 0.289(7) 1 calc R . P D 2
C2S C 0.530(2) 0.5254(13) -0.9318(10) 0.184(3) Uani 0.75 1 d D . P E 1
H2SA H 0.5596 0.5452 -0.9665 0.221 Uiso 0.75 1 calc R . P E 1
H2SB H 0.4660 0.5249 -0.9392 0.221 Uiso 0.75 1 calc R . P E 1
Cl3B Cl 0.548(3) 0.5167(18) -0.8653(13) 0.184(3) Uani 0.25 1 d D . P F 2
Cl3S Cl 0.5172(9) 0.6019(6) -0.8867(4) 0.184(3) Uani 0.75 1 d D . P E 1
Cl4B Cl 0.595(3) 0.4352(17) -0.9505(13) 0.184(3) Uani 0.25 1 d D . P F 2
Cl4S Cl 0.6147(8) 0.4069(6) -0.8906(4) 0.184(3) Uani 0.75 1 d D . P E 1
C2SB C 0.576(9) 0.546(4) -0.9360(19) 0.184(3) Uani 0.25 1 d D . P F 2
H2SC H 0.5200 0.6007 -0.9575 0.221 Uiso 0.25 1 calc R . P F 2
H2SD H 0.6357 0.5599 -0.9416 0.221 Uiso 0.25 1 calc R . P F 2
C3S C 0.6762(14) -0.0492(14) -0.4282(8) 0.195(4) Uani 1 1 d D . . . .
H3SC H 0.7080 -0.0033 -0.4385 0.234 Uiso 0.3333 1 calc R . P G 2
H3SD H 0.7267 -0.1130 -0.4113 0.234 Uiso 0.3333 1 calc R . P G 2
H3SA H 0.6726 -0.0345 -0.3926 0.234 Uiso 0.3333 1 calc R . P H 1
H3SB H 0.7460 -0.0870 -0.4344 0.234 Uiso 0.3333 1 calc R . P H 1
H3SF H 0.6891 -0.0651 -0.4638 0.234 Uiso 0.3333 1 calc R . P I 3
H3SE H 0.7392 -0.0686 -0.4090 0.234 Uiso 0.3333 1 calc R . P I 3
Cl5S Cl 0.5766(14) -0.0106(16) -0.3798(7) 0.195(4) Uani 0.4178 1 d D . P J 2
Cl6S Cl 0.5974(18) 0.0758(16) -0.4341(10) 0.195(4) Uani 0.3173 1 d D . P J 3
Cl7S Cl 0.6346(16) 0.0566(15) -0.4780(8) 0.195(4) Uani 0.3949 1 d D . P J 1
Cl8S Cl 0.622(2) -0.054(2) -0.4870(10) 0.195(4) Uani 0.2532 1 d D . P J 2
Cl9S Cl 0.608(2) -0.120(2) -0.4262(12) 0.195(4) Uani 0.2741 1 d D . P J 1
Cl10 Cl 0.5977(18) -0.100(2) -0.3885(10) 0.195(4) Uani 0.3427 1 d D . P J 3

loop_
_atom_site_aniso_label
_atom_site_aniso_U_11
_atom_site_aniso_U_22
_atom_site_aniso_U_33
_atom_site_aniso_U_23
_atom_site_aniso_U_13
_atom_site_aniso_U_12
Pd1 0.0415(5) 0.0476(6) 0.0349(5) -0.0006(4) -0.0059(4) -0.0265(5)
S1 0.0364(11) 0.0528(14) 0.0247(10) -0.0049(10) 0.0045(8) -0.0186(10)
S2 0.0278(17) 0.036(3) 0.0318(12) 0.0025(18) -0.0042(11) -0.0193(15)
S2B 0.0278(17) 0.036(3) 0.0318(12) 0.0025(18) -0.0042(11) -0.0193(15)
Si1 0.0281(16) 0.057(2) 0.054(2) -0.0306(17) -0.0044(14) -0.0122(15)
Si1B 0.0281(16) 0.057(2) 0.054(2) -0.0306(17) -0.0044(14) -0.0122(15)
O1 0.035(3) 0.056(4) 0.044(4) -0.006(3) -0.003(3) -0.024(3)
O2 0.033(3) 0.050(4) 0.034(3) -0.014(3) 0.006(2) -0.022(3)
O3 0.041(4) 0.040(4) 0.064(5) -0.009(3) -0.006(3) -0.011(3)
O4 0.040(3) 0.060(4) 0.031(3) 0.008(3) -0.010(3) -0.023(3)
O5 0.047(4) 0.064(4) 0.026(3) -0.013(3) 0.004(3) -0.023(3)
O6 0.055(4) 0.047(4) 0.036(4) 0.001(3) 0.005(3) -0.021(3)
O7 0.028(6) 0.043(10) 0.034(4) -0.016(5) -0.001(4) -0.015(7)
O7B 0.028(6) 0.043(10) 0.034(4) -0.016(5) -0.001(4) -0.015(7)
O8 0.029(3) 0.040(7) 0.047(4) -0.003(4) -0.004(3) -0.018(3)
O8B 0.029(3) 0.040(7) 0.047(4) -0.003(4) -0.004(3) -0.018(3)
O9 0.044(6) 0.044(8) 0.032(3) 0.004(3) -0.005(3) -0.031(4)
O9B 0.044(6) 0.044(8) 0.032(3) 0.004(3) -0.005(3) -0.031(4)
N1 0.054(5) 0.055(5) 0.031(4) 0.011(4) -0.016(3) -0.037(4)
N2 0.035(4) 0.047(5) 0.042(4) 0.002(3) -0.005(3) -0.029(4)
N3 0.030(4) 0.056(5) 0.024(4) -0.002(3) 0.004(3) -0.021(3)
N4 0.026(4) 0.037(5) 0.024(4) -0.002(4) 0.003(3) -0.017(4)
N4B 0.026(4) 0.037(5) 0.024(4) -0.002(4) 0.003(3) -0.017(4)
C1 0.077(7) 0.072(7) 0.033(5) 0.002(5) -0.011(5) -0.057(6)
C2 0.092(9) 0.096(10) 0.043(6) -0.016(6) 0.006(6) -0.074(8)
C3 0.073(8) 0.087(9) 0.043(6) -0.004(6) 0.012(5) -0.056(7)
C4 0.055(6) 0.066(7) 0.050(6) -0.004(5) -0.009(5) -0.035(6)
C5 0.030(4) 0.057(6) 0.033(5) 0.004(4) -0.006(4) -0.027(4)
C6 0.043(5) 0.037(5) 0.046(5) -0.002(4) -0.014(4) -0.020(4)
C7 0.033(4) 0.043(5) 0.017(4) 0.000(3) -0.004(3) -0.018(4)
C8 0.023(4) 0.042(5) 0.024(4) -0.006(3) 0.001(3) -0.017(4)
C9 0.031(4) 0.042(5) 0.025(4) -0.010(3) 0.002(3) -0.024(4)
C10 0.029(4) 0.060(6) 0.027(4) -0.013(4) 0.002(3) -0.023(4)
C11 0.027(4) 0.053(5) 0.026(4) -0.010(4) 0.003(3) -0.020(4)
C12 0.029(5) 0.051(6) 0.049(6) 0.013(5) -0.005(4) -0.022(4)
C13 0.071(8) 0.087(10) 0.081(10) 0.021(8) -0.026(7) -0.029(8)
C14 0.032(4) 0.036(4) 0.021(4) -0.002(3) -0.002(3) -0.022(4)
C15 0.029(4) 0.050(5) 0.016(4) 0.001(3) 0.001(3) -0.021(4)
C16 0.039(5) 0.043(5) 0.024(4) -0.008(4) 0.002(3) -0.023(4)
C17 0.035(4) 0.050(5) 0.023(4) -0.008(4) 0.001(3) -0.025(4)
C18 0.044(5) 0.046(5) 0.030(5) -0.009(4) 0.006(4) -0.017(4)
C19 0.081(8) 0.046(6) 0.046(6) -0.008(5) 0.012(5) -0.033(6)
C20 0.082(8) 0.053(6) 0.033(5) -0.003(5) 0.014(5) -0.039(6)
C21 0.045(5) 0.046(5) 0.029(5) -0.004(4) 0.007(4) -0.024(4)
C22 0.033(4) 0.051(5) 0.025(4) -0.004(4) 0.005(3) -0.015(4)
C23 0.051(6) 0.100(9) 0.034(5) 0.021(6) -0.014(4) -0.043(6)
C24 0.070(8) 0.130(12) 0.039(6) 0.033(7) -0.020(5) -0.072(8)
C25 0.040(5) 0.090(9) 0.043(6) 0.001(6) -0.010(4) -0.034(6)
C26 0.040(5) 0.077(7) 0.029(5) 0.002(5) -0.011(4) -0.019(5)
C27 0.036(5) 0.059(6) 0.026(5) 0.002(4) 0.000(4) -0.007(4)
C28 0.060(7) 0.131(12) 0.054(7) 0.006(7) -0.016(6) -0.060(8)
C29 0.051(7) 0.075(9) 0.083(7) -0.035(6) 0.004(5) -0.025(7)
C29B 0.055(7) 0.069(6) 0.064(10) -0.021(6) -0.011(7) -0.020(5)
C30 0.046(10) 0.070(6) 0.090(11) -0.036(6) -0.019(8) -0.022(6)
C30B 0.088(10) 0.101(11) 0.072(7) -0.038(7) 0.007(6) -0.033(8)
C31 0.055(6) 0.072(6) 0.073(6) -0.029(4) -0.010(4) -0.022(5)
C31B 0.055(6) 0.072(6) 0.073(6) -0.029(4) -0.010(4) -0.022(5)
C32 0.055(7) 0.069(6) 0.064(10) -0.021(6) -0.011(7) -0.020(5)
C32B 0.046(10) 0.070(6) 0.090(11) -0.036(6) -0.019(8) -0.022(6)
C33 0.088(10) 0.101(11) 0.072(7) -0.038(7) 0.007(6) -0.033(8)
C33B 0.051(7) 0.075(9) 0.083(7) -0.035(6) 0.004(5) -0.025(7)
C34 0.065(6) 0.106(11) 0.101(9) -0.024(7) -0.023(6) -0.030(6)
C34B 0.065(6) 0.106(11) 0.101(9) -0.024(7) -0.023(6) -0.030(6)
C35 0.027(4) 0.050(5) 0.023(4) -0.005(4) 0.003(3) -0.014(4)
C36 0.027(4) 0.063(6) 0.025(4) 0.001(4) 0.004(3) -0.014(4)
C37 0.036(5) 0.055(6) 0.023(4) 0.006(4) -0.005(3) -0.016(4)
C38 0.029(4) 0.044(5) 0.025(4) -0.007(4) 0.005(3) -0.015(4)
C39 0.035(5) 0.054(6) 0.034(5) -0.005(4) 0.004(4) -0.016(4)
C40 0.032(5) 0.053(6) 0.048(6) -0.009(5) 0.008(4) -0.002(4)
C41 0.032(5) 0.075(7) 0.038(5) -0.003(5) 0.013(4) -0.013(5)
C42 0.034(5) 0.068(7) 0.029(5) 0.001(4) 0.006(4) -0.013(5)
C43 0.029(4) 0.035(6) 0.049(4) -0.004(4) -0.007(3) -0.015(4)
C43B 0.029(4) 0.035(6) 0.049(4) -0.004(4) -0.007(3) -0.015(4)
C44 0.044(6) 0.057(8) 0.055(5) -0.015(5) -0.001(4) -0.029(5)
C44B 0.044(6) 0.057(8) 0.055(5) -0.015(5) -0.001(4) -0.029(5)
C45 0.040(7) 0.055(7) 0.068(7) -0.024(6) 0.001(5) -0.025(6)
C45B 0.040(7) 0.055(7) 0.068(7) -0.024(6) 0.001(5) -0.025(6)
C46 0.046(7) 0.067(9) 0.076(7) -0.020(6) 0.004(5) -0.032(7)
C46B 0.046(7) 0.067(9) 0.076(7) -0.020(6) 0.004(5) -0.032(7)
C47 0.034(5) 0.038(7) 0.070(7) -0.007(6) -0.001(6) -0.015(5)
C47B 0.034(5) 0.038(7) 0.070(7) -0.007(6) -0.001(6) -0.015(5)
C48 0.029(5) 0.029(6) 0.059(5) -0.002(5) -0.001(4) -0.010(4)
C48B 0.029(5) 0.029(6) 0.059(5) -0.002(5) -0.001(4) -0.010(4)
C49 0.073(10) 0.116(13) 0.106(12) -0.047(11) 0.015(9) -0.067(10)
C49B 0.073(10) 0.116(13) 0.106(12) -0.047(11) 0.015(9) -0.067(10)
Pd1' 0.0186(4) 0.0207(4) 0.0209(4) -0.0049(3) 0.0042(3) -0.0104(3)
S1' 0.084(5) 0.029(2) 0.0408(19) 0.0069(18) -0.016(4) -0.020(4)
S1B' 0.084(5) 0.029(2) 0.0408(19) 0.0069(18) -0.016(4) -0.020(4)
S2' 0.0284(10) 0.0348(11) 0.0362(11) -0.0026(9) -0.0029(8) -0.0162(9)
Si1' 0.0273(12) 0.0492(16) 0.0420(15) -0.0029(12) 0.0014(10) -0.0038(11)
O1' 0.027(3) 0.033(3) 0.033(3) -0.010(2) 0.001(2) -0.015(2)
O2' 0.019(2) 0.034(3) 0.022(3) -0.003(2) -0.003(2) -0.014(2)
O3' 0.030(3) 0.041(3) 0.018(3) 0.005(2) -0.002(2) -0.016(3)
O4' 0.027(3) 0.022(3) 0.027(3) -0.001(2) -0.006(2) -0.005(2)
O5' 0.100(10) 0.031(6) 0.061(8) 0.013(6) -0.025(7) -0.029(8)
O5B' 0.100(10) 0.031(6) 0.061(8) 0.013(6) -0.025(7) -0.029(8)
O6' 0.087(10) 0.042(6) 0.037(4) 0.005(4) -0.012(6) -0.028(8)
O6B' 0.087(10) 0.042(6) 0.037(4) 0.005(4) -0.012(6) -0.028(8)
O7' 0.019(3) 0.060(4) 0.035(3) -0.002(3) 0.009(2) -0.003(3)
O8' 0.038(3) 0.046(4) 0.039(3) 0.002(3) -0.002(3) -0.027(3)
O9' 0.031(3) 0.053(4) 0.052(4) -0.011(3) 0.005(3) -0.020(3)
N1' 0.019(3) 0.023(3) 0.028(3) -0.003(3) 0.005(2) -0.013(3)
N2' 0.024(3) 0.028(3) 0.010(3) -0.003(2) -0.003(2) -0.014(3)
N3' 0.088(6) 0.030(4) 0.036(4) -0.013(3) 0.009(4) -0.026(4)
N4' 0.034(4) 0.030(4) 0.044(4) 0.006(3) -0.011(3) -0.019(3)
C1' 0.036(4) 0.016(4) 0.032(4) -0.009(3) 0.010(3) -0.009(3)
C2' 0.035(4) 0.022(4) 0.061(6) -0.015(4) 0.011(4) -0.017(4)
C3' 0.032(4) 0.031(5) 0.062(6) -0.019(4) 0.002(4) -0.022(4)
C4' 0.027(4) 0.034(5) 0.043(5) -0.018(4) 0.004(3) -0.013(4)
C5' 0.014(3) 0.014(3) 0.039(4) -0.012(3) 0.004(3) -0.003(3)
C6' 0.023(4) 0.023(4) 0.021(4) -0.009(3) 0.003(3) -0.009(3)
C7' 0.016(3) 0.020(4) 0.030(4) -0.004(3) 0.006(3) -0.005(3)
C8' 0.020(3) 0.027(4) 0.021(4) 0.000(3) 0.000(3) -0.013(3)
C9' 0.025(4) 0.034(4) 0.021(4) -0.010(3) 0.005(3) -0.010(3)
C10' 0.021(4) 0.038(5) 0.029(4) -0.005(4) 0.006(3) -0.008(3)
C11' 0.019(3) 0.036(4) 0.017(4) 0.003(3) 0.002(3) -0.015(3)
C12' 0.022(4) 0.023(4) 0.025(4) 0.000(3) 0.002(3) -0.013(3)
C13' 0.033(5) 0.039(5) 0.042(5) -0.005(4) -0.010(4) 0.002(4)
C14' 0.033(4) 0.025(4) 0.033(4) -0.009(3) 0.012(3) -0.006(3)
C15' 0.069(6) 0.022(4) 0.035(5) -0.010(4) 0.002(4) -0.019(4)
C16' 0.051(5) 0.025(4) 0.049(6) -0.012(4) 0.017(4) -0.013(4)
C17' 0.032(4) 0.035(5) 0.038(5) -0.021(4) 0.014(4) -0.011(4)
C18' 0.036(5) 0.040(5) 0.038(5) -0.014(4) 0.009(4) -0.006(4)
C19' 0.045(6) 0.058(7) 0.064(7) -0.037(6) 0.004(5) -0.019(5)
C20' 0.060(7) 0.046(6) 0.083(8) -0.038(6) 0.021(6) -0.028(5)
C21' 0.080(8) 0.032(5) 0.061(7) -0.023(5) 0.026(6) -0.029(5)
C22' 0.092(6) 0.029(4) 0.037(5) 0.005(3) -0.019(4) -0.020(4)
C22B 0.092(6) 0.029(4) 0.037(5) 0.005(3) -0.019(4) -0.020(4)
C23' 0.092(8) 0.031(7) 0.042(7) -0.001(7) -0.018(5) -0.019(5)
C23B 0.092(8) 0.031(7) 0.042(7) -0.001(7) -0.018(5) -0.019(5)
C24' 0.092(6) 0.029(4) 0.037(5) 0.005(3) -0.019(4) -0.020(4)
C24B 0.092(6) 0.029(4) 0.037(5) 0.005(3) -0.019(4) -0.020(4)
C25' 0.089(7) 0.032(7) 0.046(8) -0.006(5) -0.017(5) -0.012(6)
C25B 0.089(7) 0.032(7) 0.046(8) -0.006(5) -0.017(5) -0.012(6)
C26' 0.090(8) 0.028(6) 0.048(7) -0.004(5) -0.014(5) -0.017(6)
C26B 0.090(8) 0.028(6) 0.048(7) -0.004(5) -0.014(5) -0.017(6)
C27' 0.088(7) 0.031(6) 0.044(6) -0.005(5) -0.016(6) -0.017(6)
C27B 0.088(7) 0.031(6) 0.044(6) -0.005(5) -0.016(6) -0.017(6)
C28' 0.095(8) 0.047(8) 0.059(10) -0.006(7) -0.010(6) -0.012(7)
C28B 0.095(8) 0.047(8) 0.059(10) -0.006(7) -0.010(6) -0.012(7)
C29' 0.040(5) 0.044(5) 0.040(5) 0.001(4) -0.008(4) -0.012(4)
C30' 0.070(8) 0.060(7) 0.057(7) -0.019(6) -0.012(6) -0.006(6)
C31' 0.043(6) 0.064(7) 0.067(7) -0.015(6) 0.011(5) -0.019(5)
C32' 0.071(8) 0.072(9) 0.150(14) -0.043(9) 0.028(9) -0.049(7)
C33' 0.043(6) 0.094(10) 0.068(8) 0.005(7) 0.012(5) -0.022(6)
C34' 0.039(6) 0.108(11) 0.085(9) -0.004(8) -0.002(6) -0.032(7)
C35' 0.019(4) 0.036(4) 0.032(4) 0.004(3) -0.001(3) -0.015(3)
C36' 0.022(4) 0.022(4) 0.040(5) 0.001(3) -0.004(3) -0.011(3)
C37' 0.036(4) 0.030(4) 0.043(5) 0.003(4) -0.009(4) -0.020(4)
C38' 0.026(4) 0.043(5) 0.042(5) 0.009(4) -0.002(4) -0.019(4)
C39' 0.044(5) 0.045(6) 0.043(5) 0.009(4) -0.009(4) -0.026(4)
C40' 0.061(7) 0.053(6) 0.050(6) 0.017(5) -0.018(5) -0.029(5)
C41' 0.061(7) 0.034(5) 0.081(8) 0.015(5) -0.016(6) -0.027(5)
C42' 0.054(6) 0.037(5) 0.062(7) 0.007(5) -0.023(5) -0.024(5)
C43' 0.028(4) 0.023(4) 0.027(4) -0.007(3) -0.002(3) -0.012(3)
C44' 0.041(5) 0.030(5) 0.053(6) -0.004(4) -0.001(4) -0.023(4)
C45' 0.029(4) 0.034(5) 0.063(6) -0.011(4) 0.005(4) -0.008(4)
C46' 0.031(4) 0.037(5) 0.042(5) -0.013(4) 0.007(4) -0.014(4)
C47' 0.038(5) 0.035(5) 0.044(5) -0.007(4) 0.003(4) -0.020(4)
C48' 0.031(4) 0.031(4) 0.040(5) -0.008(4) -0.004(3) -0.013(4)
C49' 0.032(5) 0.044(6) 0.085(8) -0.021(5) 0.018(5) -0.014(4)
C1S 0.064(13) 0.064(12) 0.035(7) -0.003(8) -0.006(8) -0.025(9)
Cl1B 0.049(2) 0.080(3) 0.076(4) -0.004(3) -0.012(2) -0.005(2)
Cl1S 0.049(2) 0.080(3) 0.076(4) -0.004(3) -0.012(2) -0.005(2)
Cl2B 0.078(6) 0.091(3) 0.098(6) -0.023(3) -0.013(4) -0.053(5)
Cl2S 0.078(6) 0.091(3) 0.098(6) -0.023(3) -0.013(4) -0.053(5)
C1SB 0.064(13) 0.064(12) 0.035(7) -0.003(8) -0.006(8) -0.025(9)
C2S 0.263(8) 0.097(3) 0.190(6) -0.035(4) 0.029(6) -0.074(5)
Cl3B 0.263(8) 0.097(3) 0.190(6) -0.035(4) 0.029(6) -0.074(5)
Cl3S 0.263(8) 0.097(3) 0.190(6) -0.035(4) 0.029(6) -0.074(5)
Cl4B 0.263(8) 0.097(3) 0.190(6) -0.035(4) 0.029(6) -0.074(5)
Cl4S 0.263(8) 0.097(3) 0.190(6) -0.035(4) 0.029(6) -0.074(5)
C2SB 0.263(8) 0.097(3) 0.190(6) -0.035(4) 0.029(6) -0.074(5)
C3S 0.204(8) 0.231(10) 0.143(7) -0.002(8) 0.006(6) -0.107(8)
Cl5S 0.204(8) 0.231(10) 0.143(7) -0.002(8) 0.006(6) -0.107(8)
Cl6S 0.204(8) 0.231(10) 0.143(7) -0.002(8) 0.006(6) -0.107(8)
Cl7S 0.204(8) 0.231(10) 0.143(7) -0.002(8) 0.006(6) -0.107(8)
Cl8S 0.204(8) 0.231(10) 0.143(7) -0.002(8) 0.006(6) -0.107(8)
Cl9S 0.204(8) 0.231(10) 0.143(7) -0.002(8) 0.006(6) -0.107(8)
Cl10 0.204(8) 0.231(10) 0.143(7) -0.002(8) 0.006(6) -0.107(8)

loop_
_atom_type_symbol
_atom_type_description
_atom_type_scat_dispersion_real
_atom_type_scat_dispersion_imag
_atom_type_scat_source
C C 0.0033 0.0016 'International Tables Vol C Tables 4.2.6.8 and 6.1.1.4'
H H 0.0000 0.0000 'International Tables Vol C Tables 4.2.6.8 and 6.1.1.4'
Cl Cl 0.1484 0.1585 'International Tables Vol C Tables 4.2.6.8 and 6.1.1.4'
N N 0.0061 0.0033 'International Tables Vol C Tables 4.2.6.8 and 6.1.1.4'
O O 0.0106 0.0060 'International Tables Vol C Tables 4.2.6.8 and 6.1.1.4'
Pd Pd -0.9988 1.0072 'International Tables Vol C Tables 4.2.6.8 and 6.1.1.4'
S S 0.1246 0.1234 'International Tables Vol C Tables 4.2.6.8 and 6.1.1.4'
Si Si 0.0817 0.0704 'International Tables Vol C Tables 4.2.6.8 and 6.1.1.4'

loop_
_geom_angle_atom_site_label_1
_geom_angle_atom_site_label_2
_geom_angle_atom_site_label_3
_geom_angle
_geom_angle_site_symmetry_1
_geom_angle_site_symmetry_3
N1 Pd1 N1 180.0 2_764 .
N1 Pd1 N2 101.3(3) 2_764 .
N1 Pd1 N2 78.7(3) . .
N1 Pd1 N2 101.3(3) . 2_764
N1 Pd1 N2 78.7(3) 2_764 2_764
N2 Pd1 N2 180.0 2_764 .
O5 S1 O6 121.0(4) . .
O5 S1 N3 106.2(4) . .
O5 S1 C22 109.3(4) . .
O6 S1 N3 104.5(4) . .
O6 S1 C22 109.7(4) . .
N3 S1 C22 104.7(4) . .
O8 S2 N4 105.4(8) . .
O8 S2 C43 110.1(8) . .
O9 S2 O8 119.0(10) . .
O9 S2 N4 107.6(10) . .
O9 S2 C43 109.6(8) . .
N4 S2 C43 103.9(8) . .
O8B S2B N4B 104(2) . .
O8B S2B C43B 108(2) . .
O9B S2B O8B 123(2) . .
O9B S2B N4B 109(2) . .
O9B S2B C43B 108(2) . .
N4B S2B C43B 103(2) . .
O7 Si1 C29 109.2(7) . .
O7 Si1 C30 104.7(9) . .
O7 Si1 C31 110.4(8) . .
C30 Si1 C29 107.8(10) . .
C31 Si1 C29 113.2(9) . .
C31 Si1 C30 111.2(9) . .
O7B Si1B C29B 107(3) . .
O7B Si1B C30B 111(2) . .
O7B Si1B C31B 107(2) . .
C30B Si1B C29B 101.1(19) . .
C31B Si1B C29B 112.4(15) . .
C31B Si1B C30B 117.9(17) . .
C12 O4 C13 109.7(9) . .
C10 O7 Si1 129.0(15) . .
C10 O7B Si1B 143(5) . .
C1 N1 Pd1 127.6(8) . .
C5 N1 Pd1 114.6(6) . .
C5 N1 C1 117.8(9) . .
C6 N2 Pd1 112.8(6) . .
C6 N2 C7 122.8(8) . .
C7 N2 Pd1 123.6(6) . .
C15 N3 S1 124.5(6) . .
C15 N3 C16 108.1(7) . .
C16 N3 S1 126.6(5) . .
C36 N4 S2 123.0(12) . .
C36 N4 C37 111.3(12) . .
C37 N4 S2 125.4(11) . .
C36 N4B S2B 128(3) . .
C37 N4B S2B 131(3) . .
C37 N4B C36 94.6(18) . .
N1 C1 H1 119.9 . .
N1 C1 C2 120.2(11) . .
C2 C1 H1 119.9 . .
C1 C2 H2 119.3 . .
C3 C2 C1 121.3(10) . .
C3 C2 H2 119.3 . .
C2 C3 H3 120.5 . .
C2 C3 C4 119.0(11) . .
C4 C3 H3 120.5 . .
C3 C4 H4 122.3 . .
C5 C4 C3 115.4(11) . .
C5 C4 H4 122.3 . .
N1 C5 C4 126.3(9) . .
N1 C5 C6 115.2(8) . .
C4 C5 C6 118.3(9) . .
O1 C6 N2 127.8(9) . .
O1 C6 C5 119.2(9) . .
N2 C6 C5 112.9(8) . .
O2 C7 N2 119.9(8) . .
O2 C7 C8 120.5(7) . .
N2 C7 C8 119.3(7) . .
C7 C8 C9 113.7(6) . .
C7 C8 C11 109.5(7) . .
C11 C8 C9 85.7(5) . .
C12 C8 C7 118.3(7) . .
C12 C8 C9 107.4(7) . .
C12 C8 C11 117.7(8) . .
C8 C9 H9 105.4 . .
C10 C9 C8 88.8(6) . .
C10 C9 H9 105.4 . .
C14 C9 C8 124.1(6) . .
C14 C9 H9 105.4 . .
C14 C9 C10 125.3(7) . .
O7 C10 C9 114.3(9) . .
O7 C10 H10 113.2 . .
O7 C10 C11 112.2(9) . .
O7B C10 C9 129(2) . .
O7B C10 H10A 103.6 . .
O7B C10 C11 125(2) . .
C9 C10 H10 113.2 . .
C9 C10 H10A 103.6 . .
C9 C10 C11 88.5(6) . .
C11 C10 H10 113.2 . .
C11 C10 H10A 103.6 . .
C8 C11 H11 108.8 . .
C10 C11 C8 88.3(6) . .
C10 C11 H11 108.8 . .
C35 C11 C8 121.6(7) . .
C35 C11 C10 118.8(7) . .
C35 C11 H11 108.8 . .
O3 C12 O4 123.5(9) . .
O3 C12 C8 123.3(9) . .
O4 C12 C8 112.5(9) . .
O4 C13 H13A 109.5 . .
O4 C13 H13B 109.5 . .
O4 C13 H13C 109.5 . .
H13A C13 H13B 109.5 . .
H13A C13 H13C 109.5 . .
H13B C13 H13C 109.5 . .
C15 C14 C9 130.4(7) . .
C15 C14 C17 107.5(7) . .
C17 C14 C9 122.0(7) . .
N3 C15 H15 124.8 . .
C14 C15 N3 110.4(7) . .
C14 C15 H15 124.8 . .
C17 C16 N3 106.1(7) . .
C21 C16 N3 130.9(8) . .
C21 C16 C17 123.1(8) . .
C16 C17 C14 107.8(8) . .
C18 C17 C14 133.4(8) . .
C18 C17 C16 118.7(8) . .
C17 C18 H18 120.7 . .
C19 C18 C17 118.6(9) . .
C19 C18 H18 120.7 . .
C18 C19 H19 119.2 . .
C18 C19 C20 121.7(10) . .
C20 C19 H19 119.2 . .
C19 C20 H20 119.4 . .
C21 C20 C19 121.3(9) . .
C21 C20 H20 119.4 . .
C16 C21 C20 116.6(8) . .
C16 C21 H21 121.7 . .
C20 C21 H21 121.7 . .
C23 C22 S1 120.4(7) . .
C23 C22 C27 120.7(9) . .
C27 C22 S1 118.9(7) . .
C22 C23 H23 120.5 . .
C22 C23 C24 119.0(9) . .
C24 C23 H23 120.5 . .
C23 C24 H24 119.0 . .
C23 C24 C25 122.1(10) . .
C25 C24 H24 119.0 . .
C24 C25 C28 120.4(10) . .
C26 C25 C24 117.5(9) . .
C26 C25 C28 122.1(9) . .
C25 C26 H26 119.1 . .
C25 C26 C27 121.8(9) . .
C27 C26 H26 119.1 . .
C22 C27 H27 120.6 . .
C26 C27 C22 118.8(9) . .
C26 C27 H27 120.6 . .
C25 C28 H28A 109.5 . .
C25 C28 H28B 109.5 . .
C25 C28 H28C 109.5 . .
H28A C28 H28B 109.5 . .
H28A C28 H28C 109.5 . .
H28B C28 H28C 109.5 . .
Si1 C29 H29A 109.5 . .
Si1 C29 H29B 109.5 . .
Si1 C29 H29C 109.5 . .
H29A C29 H29B 109.5 . .
H29A C29 H29C 109.5 . .
H29B C29 H29C 109.5 . .
Si1B C29B H29D 109.5 . .
Si1B C29B H29E 109.5 . .
Si1B C29B H29F 109.5 . .
H29D C29B H29E 109.5 . .
H29D C29B H29F 109.5 . .
H29E C29B H29F 109.5 . .
Si1 C30 H30A 109.5 . .
Si1 C30 H30B 109.5 . .
Si1 C30 H30C 109.5 . .
H30A C30 H30B 109.5 . .
H30A C30 H30C 109.5 . .
H30B C30 H30C 109.5 . .
Si1B C30B H30D 109.5 . .
Si1B C30B H30E 109.5 . .
Si1B C30B H30F 109.5 . .
H30D C30B H30E 109.5 . .
H30D C30B H30F 109.5 . .
H30E C30B H30F 109.5 . .
C32 C31 Si1 110.5(12) . .
C32 C31 C34 107.4(16) . .
C33 C31 Si1 108.8(14) . .
C33 C31 C32 121.3(18) . .
C33 C31 C34 100.5(16) . .
C34 C31 Si1 107.1(14) . .
C32B C31B Si1B 113(2) . .
C33B C31B Si1B 112(2) . .
C33B C31B C32B 107(3) . .
C33B C31B C34B 92(3) . .
C34B C31B Si1B 121(3) . .
C34B C31B C32B 110(3) . .
C31 C32 H32A 109.5 . .
C31 C32 H32B 109.5 . .
C31 C32 H32C 109.5 . .
H32A C32 H32B 109.5 . .
H32A C32 H32C 109.5 . .
H32B C32 H32C 109.5 . .
C31B C32B H32D 109.5 . .
C31B C32B H32E 109.5 . .
C31B C32B H32F 109.5 . .
H32D C32B H32E 109.5 . .
H32D C32B H32F 109.5 . .
H32E C32B H32F 109.5 . .
C31 C33 H33A 109.5 . .
C31 C33 H33B 109.5 . .
C31 C33 H33C 109.5 . .
H33A C33 H33B 109.5 . .
H33A C33 H33C 109.5 . .
H33B C33 H33C 109.5 . .
C31B C33B H33D 109.5 . .
C31B C33B H33E 109.5 . .
C31B C33B H33F 109.5 . .
H33D C33B H33E 109.5 . .
H33D C33B H33F 109.5 . .
H33E C33B H33F 109.5 . .
C31 C34 H34A 109.5 . .
C31 C34 H34B 109.5 . .
C31 C34 H34C 109.5 . .
H34A C34 H34B 109.5 . .
H34A C34 H34C 109.5 . .
H34B C34 H34C 109.5 . .
C31B C34B H34D 109.5 . .
C31B C34B H34E 109.5 . .
C31B C34B H34F 109.5 . .
H34D C34B H34E 109.5 . .
H34D C34B H34F 109.5 . .
H34E C34B H34F 109.5 . .
C36 C35 C11 127.1(7) . .
C36 C35 C38 106.9(7) . .
C38 C35 C11 125.8(8) . .
N4 C36 H36 125.5 . .
N4B C36 H36A 122.6 . .
C35 C36 N4 109.1(10) . .
C35 C36 N4B 114.8(16) . .
C35 C36 H36 125.5 . .
C35 C36 H36A 122.6 . .
N4 C37 C38 104.7(9) . .
N4 C37 C42 134.2(10) . .
C38 C37 N4B 113.7(16) . .
C42 C37 N4B 123.9(16) . .
C42 C37 C38 120.9(9) . .
C37 C38 C35 107.3(7) . .
C39 C38 C35 133.1(8) . .
C39 C38 C37 119.6(8) . .
C38 C39 H39 120.3 . .
C38 C39 C40 119.3(9) . .
C40 C39 H39 120.3 . .
C39 C40 H40 119.6 . .
C41 C40 C39 120.7(9) . .
C41 C40 H40 119.6 . .
C40 C41 H41 119.5 . .
C42 C41 C40 120.9(8) . .
C42 C41 H41 119.5 . .
C37 C42 H42 120.8 . .
C41 C42 C37 118.5(9) . .
C41 C42 H42 120.8 . .
C44 C43 S2 118.8(12) . .
C48 C43 S2 120.9(15) . .
C48 C43 C44 120.3(15) . .
C44B C43B S2B 124(3) . .
C44B C43B C48B 118(3) . .
C48B C43B S2B 118(3) . .
C43 C44 H44 120.2 . .
C43 C44 C45 119.6(15) . .
C45 C44 H44 120.2 . .
C43B C44B H44B 123.3 . .
C43B C44B C45B 113(3) . .
C45B C44B H44B 123.3 . .
C44 C45 H45 119.5 . .
C46 C45 C44 120.9(16) . .
C46 C45 H45 119.5 . .
C44B C45B H45B 119.3 . .
C46B C45B C44B 121(4) . .
C46B C45B H45B 119.3 . .
C45 C46 C49 117.4(19) . .
C47 C46 C45 117.2(16) . .
C47 C46 C49 125(2) . .
C45B C46B C49B 112(4) . .
C47B C46B C45B 120(4) . .
C47B C46B C49B 128(4) . .
C46 C47 H47 117.6 . .
C46 C47 C48 124.7(17) . .
C48 C47 H47 117.6 . .
C46B C47B H47B 120.3 . .
C48B C47B C46B 119(4) . .
C48B C47B H47B 120.3 . .
C43 C48 C47 117.1(19) . .
C43 C48 H48 121.4 . .
C47 C48 H48 121.4 . .
C43B C48B H48B 116.8 . .
C47B C48B C43B 126(5) . .
C47B C48B H48B 116.8 . .
C46 C49 H49A 109.5 . .
C46 C49 H49B 109.5 . .
C46 C49 H49C 109.5 . .
H49A C49 H49B 109.5 . .
H49A C49 H49C 109.5 . .
H49B C49 H49C 109.5 . .
C46B C49B H49D 109.5 . .
C46B C49B H49E 109.5 . .
C46B C49B H49F 109.5 . .
H49D C49B H49E 109.5 . .
H49D C49B H49F 109.5 . .
H49E C49B H49F 109.5 . .
N1' Pd1' N1' 180.00(15) 2_853 .
N1' Pd1' N2' 100.8(2) . 2_853
N1' Pd1' N2' 79.2(2) 2_853 2_853
N1' Pd1' N2' 79.2(2) . .
N1' Pd1' N2' 100.8(2) 2_853 .
N2' Pd1' N2' 180.0 . 2_853
O5' S1' N3' 102.9(7) . .
O5' S1' C22' 111.9(11) . .
O6' S1' O5' 120.0(11) . .
O6' S1' N3' 107.3(7) . .
O6' S1' C22' 107.0(9) . .
C22' S1' N3' 106.8(8) . .
O5B' S1B' N3' 111.4(14) . .
O5B' S1B' C22B 108(2) . .
O6B' S1B' O5B' 122(2) . .
O6B' S1B' N3' 105.1(14) . .
O6B' S1B' C22B 109.1(17) . .
N3' S1B' C22B 97.7(15) . .
O8' S2' N4' 105.2(4) . .
O8' S2' C43' 109.1(4) . .
O9' S2' O8' 120.9(4) . .
O9' S2' N4' 106.0(4) . .
O9' S2' C43' 109.0(4) . .
N4' S2' C43' 105.5(4) . .
O7' Si1' C29' 109.9(4) . .
O7' Si1' C30' 107.1(5) . .
O7' Si1' C31' 106.4(4) . .
C29' Si1' C30' 111.2(5) . .
C29' Si1' C31' 109.8(5) . .
C31' Si1' C30' 112.3(6) . .
C12' O4' C13' 114.6(6) . .
C10' O7' Si1' 127.6(5) . .
C1' N1' Pd1' 127.8(5) . .
C5' N1' Pd1' 113.5(5) . .
C5' N1' C1' 118.6(6) . .
C6' N2' Pd1' 113.9(5) . .
C6' N2' C7' 122.9(6) . .
C7' N2' Pd1' 120.9(4) . .
C15' N3' S1' 115.1(8) . .
C15' N3' S1B' 128.9(9) . .
C15' N3' C16' 107.9(7) . .
C16' N3' S1' 128.9(7) . .
C16' N3' S1B' 121.3(9) . .
C36' N4' S2' 124.4(6) . .
C36' N4' C37' 107.5(7) . .
C37' N4' S2' 127.7(6) . .
N1' C1' H1' 119.4 . .
N1' C1' C2' 121.2(8) . .
C2' C1' H1' 119.4 . .
C1' C2' H2' 120.1 . .
C3' C2' C1' 119.9(8) . .
C3' C2' H2' 120.1 . .
C2' C3' H3' 120.4 . .
C2' C3' C4' 119.1(8) . .
C4' C3' H3' 120.4 . .
C3' C4' H4' 121.2 . .
C3' C4' C5' 117.6(8) . .
C5' C4' H4' 121.2 . .
N1' C5' C4' 123.4(7) . .
N1' C5' C6' 115.5(6) . .
C4' C5' C6' 120.9(7) . .
O1' C6' N2' 128.5(7) . .
O1' C6' C5' 119.8(6) . .
N2' C6' C5' 111.3(6) . .
O2' C7' N2' 118.5(6) . .
O2' C7' C8' 121.5(6) . .
N2' C7' C8' 119.6(6) . .
C7' C8' C9' 108.3(6) . .
C7' C8' C11' 112.5(6) . .
C9' C8' C11' 85.5(5) . .
C12' C8' C7' 118.5(6) . .
C12' C8' C9' 117.0(6) . .
C12' C8' C11' 110.5(6) . .
C8' C9' H9' 108.6 . .
C10' C9' C8' 87.6(6) . .
C10' C9' H9' 108.6 . .
C14' C9' C8' 121.9(6) . .
C14' C9' H9' 108.6 . .
C14' C9' C10' 119.8(7) . .
O7' C10' C9' 116.7(7) . .
O7' C10' H10' 110.4 . .
O7' C10' C11' 118.4(7) . .
C9' C10' H10' 110.4 . .
C11' C10' C9' 88.9(6) . .
C11' C10' H10' 110.4 . .
C8' C11' H11' 105.9 . .
C10' C11' C8' 89.0(6) . .
C10' C11' H11' 105.9 . .
C35' C11' C8' 123.1(6) . .
C35' C11' C10' 124.8(6) . .
C35' C11' H11' 105.9 . .
O3' C12' O4' 124.6(7) . .
O3' C12' C8' 125.1(7) . .
O4' C12' C8' 109.7(6) . .
O4' C13' H13D 109.5 . .
O4' C13' H13E 109.5 . .
O4' C13' H13F 109.5 . .
H13D C13' H13E 109.5 . .
H13D C13' H13F 109.5 . .
H13E C13' H13F 109.5 . .
C15' C14' C9' 126.6(8) . .
C15' C14' C17' 107.0(8) . .
C17' C14' C9' 126.4(8) . .
N3' C15' H15' 124.8 . .
C14' C15' N3' 110.3(8) . .
C14' C15' H15' 124.8 . .
N3' C16' C17' 106.7(8) . .
C21' C16' N3' 130.6(9) . .
C21' C16' C17' 122.6(10) . .
C16' C17' C14' 107.9(8) . .
C18' C17' C14' 132.9(8) . .
C18' C17' C16' 119.2(9) . .
C17' C18' H18' 120.7 . .
C17' C18' C19' 118.7(9) . .
C19' C18' H18' 120.7 . .
C18' C19' H19' 119.9 . .
C20' C19' C18' 120.2(10) . .
C20' C19' H19' 119.9 . .
C19' C20' H20' 118.3 . .
C21' C20' C19' 123.4(10) . .
C21' C20' H20' 118.3 . .
C16' C21' H21' 122.0 . .
C20' C21' C16' 116.0(10) . .
C20' C21' H21' 122.0 . .
C23' C22' S1' 119.6(18) . .
C23' C22' C27' 120(2) . .
C27' C22' S1' 120.3(18) . .
C23B C22B S1B' 124(3) . .
C27B C22B S1B' 120(3) . .
C27B C22B C23B 116(4) . .
C22' C23' H23' 121.5 . .
C24' C23' C22' 117(2) . .
C24' C23' H23' 121.5 . .
C22B C23B H23B 118.1 . .
C24B C23B C22B 124(4) . .
C24B C23B H23B 118.1 . .
C23' C24' H24' 117.6 . .
C25' C24' C23' 125(2) . .
C25' C24' H24' 117.6 . .
C23B C24B H24B 120.5 . .
C23B C24B C25B 119(4) . .
C25B C24B H24B 120.5 . .
C24' C25' C26' 122(2) . .
C24' C25' C28' 123.9(19) . .
C26' C25' C28' 114(2) . .
C26B C25B C24B 113(4) . .
C26B C25B C28B 132(5) . .
C28B C25B C24B 114(4) . .
C25' C26' H26' 121.9 . .
C27' C26' C25' 116(2) . .
C27' C26' H26' 121.9 . .
C25B C26B H26B 116.6 . .
C25B C26B C27B 127(4) . .
C27B C26B H26B 116.6 . .
C22' C27' H27' 119.9 . .
C26' C27' C22' 120.1(19) . .
C26' C27' H27' 119.9 . .
C22B C27B H27B 119.4 . .
C26B C27B C22B 121(3) . .
C26B C27B H27B 119.4 . .
C25' C28' H28D 109.5 . .
C25' C28' H28E 109.5 . .
C25' C28' H28F 109.5 . .
H28D C28' H28E 109.5 . .
H28D C28' H28F 109.5 . .
H28E C28' H28F 109.5 . .
C25B C28B H28G 109.5 . .
C25B C28B H28H 109.5 . .
C25B C28B H28I 109.5 . .
H28G C28B H28H 109.5 . .
H28G C28B H28I 109.5 . .
H28H C28B H28I 109.5 . .
Si1' C29' H29G 109.5 . .
Si1' C29' H29H 109.5 . .
Si1' C29' H29I 109.5 . .
H29G C29' H29H 109.5 . .
H29G C29' H29I 109.5 . .
H29H C29' H29I 109.5 . .
Si1' C30' H30G 109.5 . .
Si1' C30' H30H 109.5 . .
Si1' C30' H30I 109.5 . .
H30G C30' H30H 109.5 . .
H30G C30' H30I 109.5 . .
H30H C30' H30I 109.5 . .
C32' C31' Si1' 108.5(8) . .
C32' C31' C33' 113.3(11) . .
C32' C31' C34' 110.4(11) . .
C33' C31' Si1' 108.8(8) . .
C34' C31' Si1' 109.7(8) . .
C34' C31' C33' 106.0(9) . .
C31' C32' H32G 109.5 . .
C31' C32' H32H 109.5 . .
C31' C32' H32I 109.5 . .
H32G C32' H32H 109.5 . .
H32G C32' H32I 109.5 . .
H32H C32' H32I 109.5 . .
C31' C33' H33G 109.5 . .
C31' C33' H33H 109.5 . .
C31' C33' H33I 109.5 . .
H33G C33' H33H 109.5 . .
H33G C33' H33I 109.5 . .
H33H C33' H33I 109.5 . .
C31' C34' H34G 109.5 . .
C31' C34' H34H 109.5 . .
C31' C34' H34I 109.5 . .
H34G C34' H34H 109.5 . .
H34G C34' H34I 109.5 . .
H34H C34' H34I 109.5 . .
C36' C35' C11' 128.9(7) . .
C36' C35' C38' 106.3(8) . .
C38' C35' C11' 124.8(7) . .
N4' C36' H36' 124.5 . .
C35' C36' N4' 110.9(7) . .
C35' C36' H36' 124.5 . .
C38' C37' N4' 106.8(7) . .
C42' C37' N4' 130.4(8) . .
C42' C37' C38' 122.8(8) . .
C37' C38' C35' 108.4(7) . .
C37' C38' C39' 119.6(8) . .
C39' C38' C35' 131.9(9) . .
C38' C39' H39' 121.0 . .
C40' C39' C38' 117.9(9) . .
C40' C39' H39' 121.0 . .
C39' C40' H40' 119.2 . .
C39' C40' C41' 121.6(9) . .
C41' C40' H40' 119.2 . .
C40' C41' H41' 118.7 . .
C40' C41' C42' 122.5(9) . .
C42' C41' H41' 118.7 . .
C37' C42' H42' 122.2 . .
C41' C42' C37' 115.5(10) . .
C41' C42' H42' 122.2 . .
C44' C43' S2' 119.3(6) . .
C44' C43' C48' 121.3(7) . .
C48' C43' S2' 119.4(6) . .
C43' C44' H44' 120.3 . .
C43' C44' C45' 119.4(8) . .
C45' C44' H44' 120.3 . .
C44' C45' H45' 119.7 . .
C46' C45' C44' 120.7(8) . .
C46' C45' H45' 119.7 . .
C45' C46' C49' 120.4(8) . .
C47' C46' C45' 118.2(8) . .
C47' C46' C49' 121.4(8) . .
C46' C47' H47' 118.8 . .
C46' C47' C48' 122.3(8) . .
C48' C47' H47' 118.8 . .
C43' C48' C47' 118.0(8) . .
C43' C48' H48' 121.0 . .
C47' C48' H48' 121.0 . .
C46' C49' H49G 109.5 . .
C46' C49' H49H 109.5 . .
C46' C49' H49I 109.5 . .
H49G C49' H49H 109.5 . .
H49G C49' H49I 109.5 . .
H49H C49' H49I 109.5 . .
H1SA C1S H1SB 107.9 . .
Cl1S C1S H1SA 109.2 . .
Cl1S C1S H1SB 109.2 . .
Cl1S C1S Cl2S 112.0(10) . .
Cl2S C1S H1SA 109.2 . .
Cl2S C1S H1SB 109.2 . .
Cl1B C1SB H1SC 110.6 . .
Cl1B C1SB H1SD 110.6 . .
Cl2B C1SB Cl1B 105(3) . .
Cl2B C1SB H1SC 110.6 . .
Cl2B C1SB H1SD 110.6 . .
H1SC C1SB H1SD 108.8 . .
H2SA C2S H2SB 109.4 . .
Cl3S C2S H2SA 111.6 . .
Cl3S C2S H2SB 111.6 . .
Cl3S C2S Cl4S 100.9(11) . .
Cl4S C2S H2SA 111.6 . .
Cl4S C2S H2SB 111.6 . .
Cl3B C2SB H2SC 112.2 . .
Cl3B C2SB H2SD 112.2 . .
Cl4B C2SB Cl3B 98(2) . .
Cl4B C2SB H2SC 112.2 . .
Cl4B C2SB H2SD 112.2 . .
H2SC C2SB H2SD 109.8 . .
H3SC C3S H3SD 108.4 . .
H3SA C3S H3SB 107.8 . .
H3SF C3S H3SE 109.8 . .
Cl5S C3S H3SC 110.1 . .
Cl5S C3S H3SD 110.1 . .
Cl6S C3S H3SF 112.2 . .
Cl6S C3S H3SE 112.2 . .
Cl7S C3S H3SA 109.0 . .
Cl7S C3S H3SB 109.0 . .
Cl7S C3S Cl9S 113.1(17) . .
Cl8S C3S H3SC 110.1 . .
Cl8S C3S H3SD 110.1 . .
Cl8S C3S Cl5S 107.9(16) . .
Cl9S C3S H3SA 109.0 . .
Cl9S C3S H3SB 109.0 . .
Cl10 C3S H3SF 112.2 . .
Cl10 C3S H3SE 112.2 . .
Cl10 C3S Cl6S 98.1(15) . .

loop_
_geom_bond_atom_site_label_1
_geom_bond_atom_site_label_2
_geom_bond_distance
_geom_bond_site_symmetry_2
Pd1 N1 2.046(8) .
Pd1 N1 2.045(8) 2_764
Pd1 N2 2.079(8) .
Pd1 N2 2.079(8) 2_764
S1 O5 1.424(6) .
S1 O6 1.433(7) .
S1 N3 1.655(7) .
S1 C22 1.745(9) .
S2 O8 1.408(12) .
S2 O9 1.398(15) .
S2 N4 1.651(15) .
S2 C43 1.736(14) .
S2B O8B 1.47(3) .
S2B O9B 1.45(4) .
S2B N4B 1.65(3) .
S2B C43B 1.70(3) .
Si1 O7 1.648(12) .
Si1 C29 1.914(18) .
Si1 C30 1.848(19) .
Si1 C31 1.83(2) .
Si1B O7B 1.52(5) .
Si1B C29B 1.92(4) .
Si1B C30B 1.92(4) .
Si1B C31B 1.80(3) .
O1 C6 1.233(11) .
O2 C7 1.202(10) .
O3 C12 1.215(12) .
O4 C12 1.325(12) .
O4 C13 1.480(13) .
O7 C10 1.446(15) .
O7B C10 1.30(4) .
N1 C1 1.342(12) .
N1 C5 1.326(13) .
N2 C6 1.339(12) .
N2 C7 1.395(10) .
N3 C15 1.407(9) .
N3 C16 1.436(11) .
N4 C36 1.356(18) .
N4 C37 1.385(19) .
N4B C36 1.58(4) .
N4B C37 1.50(4) .
C1 H1 0.9500 .
C1 C2 1.399(16) .
C2 H2 0.9500 .
C2 C3 1.357(17) .
C3 H3 0.9500 .
C3 C4 1.414(14) .
C4 H4 0.9500 .
C4 C5 1.381(14) .
C5 C6 1.521(12) .
C7 C8 1.539(12) .
C8 C9 1.590(10) .
C8 C11 1.581(11) .
C8 C12 1.505(12) .
C9 H9 1.0000 .
C9 C10 1.533(11) .
C9 C14 1.480(10) .
C10 H10 1.0000 .
C10 H10A 1.0000 .
C10 C11 1.557(10) .
C11 H11 1.0000 .
C11 C35 1.489(12) .
C13 H13A 0.9800 .
C13 H13B 0.9800 .
C13 H13C 0.9800 .
C14 C15 1.348(12) .
C14 C17 1.460(11) .
C15 H15 0.9500 .
C16 C17 1.418(11) .
C16 C21 1.374(11) .
C17 C18 1.392(12) .
C18 H18 0.9500 .
C18 C19 1.364(13) .
C19 H19 0.9500 .
C19 C20 1.403(14) .
C20 H20 0.9500 .
C20 C21 1.384(14) .
C21 H21 0.9500 .
C22 C23 1.357(13) .
C22 C27 1.388(12) .
C23 H23 0.9500 .
C23 C24 1.370(15) .
C24 H24 0.9500 .
C24 C25 1.384(14) .
C25 C26 1.366(14) .
C25 C28 1.494(14) .
C26 H26 0.9500 .
C26 C27 1.375(14) .
C27 H27 0.9500 .
C28 H28A 0.9800 .
C28 H28B 0.9800 .
C28 H28C 0.9800 .
C29 H29A 0.9800 .
C29 H29B 0.9800 .
C29 H29C 0.9800 .
C29B H29D 0.9800 .
C29B H29E 0.9800 .
C29B H29F 0.9800 .
C30 H30A 0.9800 .
C30 H30B 0.9800 .
C30 H30C 0.9800 .
C30B H30D 0.9800 .
C30B H30E 0.9800 .
C30B H30F 0.9800 .
C31 C32 1.49(2) .
C31 C33 1.48(2) .
C31 C34 1.55(2) .
C31B C32B 1.539(19) .
C31B C33B 1.521(19) .
C31B C34B 1.528(19) .
C32 H32A 0.9800 .
C32 H32B 0.9800 .
C32 H32C 0.9800 .
C32B H32D 0.9800 .
C32B H32E 0.9800 .
C32B H32F 0.9800 .
C33 H33A 0.9800 .
C33 H33B 0.9800 .
C33 H33C 0.9800 .
C33B H33D 0.9800 .
C33B H33E 0.9800 .
C33B H33F 0.9800 .
C34 H34A 0.9800 .
C34 H34B 0.9800 .
C34 H34C 0.9800 .
C34B H34D 0.9800 .
C34B H34E 0.9800 .
C34B H34F 0.9800 .
C35 C36 1.339(12) .
C35 C38 1.456(11) .
C36 H36 0.9500 .
C36 H36A 0.9500 .
C37 C38 1.406(12) .
C37 C42 1.399(12) .
C38 C39 1.373(12) .
C39 H39 0.9500 .
C39 C40 1.395(12) .
C40 H40 0.9500 .
C40 C41 1.386(14) .
C41 H41 0.9500 .
C41 C42 1.371(13) .
C42 H42 0.9500 .
C43 C44 1.39(3) .
C43 C48 1.38(2) .
C43B C44B 1.31(6) .
C43B C48B 1.45(5) .
C44 H44 0.9500 .
C44 C45 1.42(2) .
C44B H44B 0.9500 .
C44B C45B 1.50(5) .
C45 H45 0.9500 .
C45 C46 1.40(2) .
C45B H45B 0.9500 .
C45B C46B 1.35(5) .
C46 C47 1.33(3) .
C46 C49 1.48(2) .
C46B C47B 1.31(6) .
C46B C49B 1.51(5) .
C47 H47 0.9500 .
C47 C48 1.43(3) .
C47B H47B 0.9500 .
C47B C48B 1.23(5) .
C48 H48 0.9500 .
C48B H48B 0.9500 .
C49 H49A 0.9800 .
C49 H49B 0.9800 .
C49 H49C 0.9800 .
C49B H49D 0.9800 .
C49B H49E 0.9800 .
C49B H49F 0.9800 .
Pd1' N1' 2.011(6) .
Pd1' N1' 2.011(6) 2_853
Pd1' N2' 2.022(5) 2_853
Pd1' N2' 2.022(5) .
S1' O5' 1.426(16) .
S1' O6' 1.419(14) .
S1' N3' 1.776(11) .
S1' C22' 1.73(2) .
S1B' O5B' 1.42(3) .
S1B' O6B' 1.42(3) .
S1B' N3' 1.515(17) .
S1B' C22B 1.68(4) .
S2' O8' 1.437(6) .
S2' O9' 1.415(7) .
S2' N4' 1.661(7) .
S2' C43' 1.759(8) .
Si1' O7' 1.664(6) .
Si1' C29' 1.852(9) .
Si1' C30' 1.861(12) .
Si1' C31' 1.860(11) .
O1' C6' 1.226(9) .
O2' C7' 1.211(9) .
O3' C12' 1.193(9) .
O4' C12' 1.344(9) .
O4' C13' 1.456(9) .
O7' C10' 1.400(9) .
N1' C1' 1.354(9) .
N1' C5' 1.319(10) .
N2' C6' 1.342(9) .
N2' C7' 1.412(9) .
N3' C15' 1.404(11) .
N3' C16' 1.408(13) .
N4' C36' 1.392(10) .
N4' C37' 1.415(10) .
C1' H1' 0.9500 .
C1' C2' 1.381(11) .
C2' H2' 0.9500 .
C2' C3' 1.371(13) .
C3' H3' 0.9500 .
C3' C4' 1.390(12) .
C4' H4' 0.9500 .
C4' C5' 1.394(10) .
C5' C6' 1.514(10) .
C7' C8' 1.515(10) .
C8' C9' 1.580(10) .
C8' C11' 1.583(9) .
C8' C12' 1.509(10) .
C9' H9' 1.0000 .
C9' C10' 1.553(11) .
C9' C14' 1.503(11) .
C10' H10' 1.0000 .
C10' C11' 1.512(11) .
C11' H11' 1.0000 .
C11' C35' 1.495(11) .
C13' H13D 0.9800 .
C13' H13E 0.9800 .
C13' H13F 0.9800 .
C14' C15' 1.351(12) .
C14' C17' 1.444(12) .
C15' H15' 0.9500 .
C16' C17' 1.411(12) .
C16' C21' 1.397(14) .
C17' C18' 1.385(12) .
C18' H18' 0.9500 .
C18' C19' 1.390(13) .
C19' H19' 0.9500 .
C19' C20' 1.388(15) .
C20' H20' 0.9500 .
C20' C21' 1.362(16) .
C21' H21' 0.9500 .
C22' C23' 1.39(3) .
C22' C27' 1.41(3) .
C22B C23B 1.42(6) .
C22B C27B 1.41(5) .
C23' H23' 0.9500 .
C23' C24' 1.37(4) .
C23B H23B 0.9500 .
C23B C24B 1.33(6) .
C24' H24' 0.9500 .
C24' C25' 1.26(3) .
C24B H24B 0.9500 .
C24B C25B 1.60(6) .
C25' C26' 1.43(3) .
C25' C28' 1.57(3) .
C25B C26B 1.28(5) .
C25B C28B 1.36(6) .
C26' H26' 0.9500 .
C26' C27' 1.39(3) .
C26B H26B 0.9500 .
C26B C27B 1.40(5) .
C27' H27' 0.9500 .
C27B H27B 0.9500 .
C28' H28D 0.9800 .
C28' H28E 0.9800 .
C28' H28F 0.9800 .
C28B H28G 0.9800 .
C28B H28H 0.9800 .
C28B H28I 0.9800 .
C29' H29G 0.9800 .
C29' H29H 0.9800 .
C29' H29I 0.9800 .
C30' H30G 0.9800 .
C30' H30H 0.9800 .
C30' H30I 0.9800 .
C31' C32' 1.528(17) .
C31' C33' 1.560(16) .
C31' C34' 1.540(15) .
C32' H32G 0.9800 .
C32' H32H 0.9800 .
C32' H32I 0.9800 .
C33' H33G 0.9800 .
C33' H33H 0.9800 .
C33' H33I 0.9800 .
C34' H34G 0.9800 .
C34' H34H 0.9800 .
C34' H34I 0.9800 .
C35' C36' 1.350(11) .
C35' C38' 1.445(12) .
C36' H36' 0.9500 .
C37' C38' 1.392(13) .
C37' C42' 1.391(12) .
C38' C39' 1.403(12) .
C39' H39' 0.9500 .
C39' C40' 1.364(14) .
C40' H40' 0.9500 .
C40' C41' 1.378(15) .
C41' H41' 0.9500 .
C41' C42' 1.388(14) .
C42' H42' 0.9500 .
C43' C44' 1.364(11) .
C43' C48' 1.380(11) .
C44' H44' 0.9500 .
C44' C45' 1.400(12) .
C45' H45' 0.9500 .
C45' C46' 1.381(12) .
C46' C47' 1.372(12) .
C46' C49' 1.508(12) .
C47' H47' 0.9500 .
C47' C48' 1.391(11) .
C48' H48' 0.9500 .
C49' H49G 0.9800 .
C49' H49H 0.9800 .
C49' H49I 0.9800 .
C1S H1SA 0.9900 .
C1S H1SB 0.9900 .
C1S Cl1S 1.759(17) .
C1S Cl2S 1.78(2) .
Cl1B C1SB 1.81(4) .
Cl2B C1SB 1.59(5) .
C1SB H1SC 0.9900 .
C1SB H1SD 0.9900 .
C2S H2SA 0.9900 .
C2S H2SB 0.9900 .
C2S Cl3S 1.825(17) .
C2S Cl4S 1.867(18) .
Cl3B C2SB 1.81(2) .
Cl4B C2SB 1.79(2) .
C2SB H2SC 0.9900 .
C2SB H2SD 0.9900 .
C3S H3SC 0.9900 .
C3S H3SD 0.9900 .
C3S H3SA 0.9900 .
C3S H3SB 0.9900 .
C3S H3SF 0.9900 .
C3S H3SE 0.9900 .
C3S Cl5S 1.857(17) .
C3S Cl6S 1.815(18) .
C3S Cl7S 1.730(17) .
C3S Cl8S 1.800(18) .
C3S Cl9S 1.780(18) .
C3S Cl10 1.779(18) .
